data_4504441
loop_
_publ_author_name
'Liu, Yu'
'Chen, Kun'
'Guo, Dong-Sheng'
'Li, Qiang'
'Song, Hai-Bin'

_publ_section_title
;
 Comparable Inclusion and Aggregation Structures
 ofp-Sulfonatothiacalix[4]arene andp-Sulfonatocalix[4]arene upon
 Complexation with Quinoline Guests
;
_journal_issue 12
_journal_name_full 'Crystal Growth &amp; Design'
_journal_page_first 2601
_journal_paper_doi 10.1021/cg070607s
_journal_volume 7
_journal_year 2007
_chemical_formula_sum 'C59.5 H75.5 N3.5 O33 S4'
_chemical_formula_weight 1495.97
_chemical_name_systematic
; 
 ? 
;
_space_group_IT_number 2
_symmetry_cell_setting triclinic
_symmetry_space_group_name_Hall '-P 1'
_symmetry_space_group_name_H-M 'P -1'
_atom_sites_solution_hydrogens geom
_atom_sites_solution_primary direct
_atom_sites_solution_secondary difmap
_audit_creation_method SHELXL-97
_cell_angle_alpha 74.664(4)
_cell_angle_beta 89.778(5)
_cell_angle_gamma 84.475(5)
_cell_formula_units_Z 2
_cell_length_a 13.717(2)
_cell_length_b 14.226(2)
_cell_length_c 17.487(3)
_cell_measurement_temperature 113(2)
_cell_volume 3274.8(9)
_computing_cell_refinement 'CrystalClear (Rigaku/MSC Inc., 2005)'
_computing_data_collection 'CrystalClear (Rigaku/MSC Inc., 2005)'
_computing_data_reduction 'CrystalClear (Rigaku/MSC Inc., 2005)'
_computing_publication_material 'CrystalStructure 3.7.0'
_computing_structure_refinement 'SHELXL-97 (Sheldrick, 1997)'
_computing_structure_solution 'SHELXS-97 (Sheldrick, 1990)'
_diffrn_ambient_temperature 113(2)
_diffrn_detector_area_resol_mean 7.31
_diffrn_measured_fraction_theta_full 0.992
_diffrn_measured_fraction_theta_max 0.992
_diffrn_measurement_device_type 'Rigaku Saturn'
_diffrn_measurement_method \w
_diffrn_radiation_monochromator cofocal
_diffrn_radiation_source 'rotating anode'
_diffrn_radiation_type MoK\a
_diffrn_radiation_wavelength 0.71070
_diffrn_reflns_av_R_equivalents 0.0320
_diffrn_reflns_av_sigmaI/netI 0.0523
_diffrn_reflns_limit_h_max 16
_diffrn_reflns_limit_h_min -16
_diffrn_reflns_limit_k_max 16
_diffrn_reflns_limit_k_min -17
_diffrn_reflns_limit_l_max 19
_diffrn_reflns_limit_l_min -21
_diffrn_reflns_number 25073
_diffrn_reflns_theta_full 25.68
_diffrn_reflns_theta_max 25.68
_diffrn_reflns_theta_min 1.21
_exptl_absorpt_coefficient_mu 0.244
_exptl_absorpt_correction_T_max 0.9713
_exptl_absorpt_correction_T_min 0.9437
_exptl_absorpt_correction_type multi-scan
_exptl_absorpt_process_details 'Jacobson, R. (1998) Private communication'
_exptl_crystal_density_diffrn 1.517
_exptl_crystal_density_method 'not measured'
_exptl_crystal_F_000 1570
_exptl_crystal_size_max 0.24
_exptl_crystal_size_mid 0.16
_exptl_crystal_size_min 0.12
_refine_diff_density_max 1.923
_refine_diff_density_min -0.781
_refine_diff_density_rms 0.093
_refine_ls_extinction_coef 0.0060(10)
_refine_ls_extinction_expression Fc^*^=kFc[1+0.001xFc^2^\l^3^/sin(2\q)]^-1/4^
_refine_ls_extinction_method SHELXL
_refine_ls_goodness_of_fit_ref 1.087
_refine_ls_hydrogen_treatment constr
_refine_ls_matrix_type full
_refine_ls_number_parameters 1041
_refine_ls_number_reflns 12337
_refine_ls_number_restraints 496
_refine_ls_restrained_S_all 1.091
_refine_ls_R_factor_all 0.0808
_refine_ls_R_factor_gt 0.0656
_refine_ls_shift/su_max 0.002
_refine_ls_shift/su_mean 0.000
_refine_ls_structure_factor_coef Fsqd
_refine_ls_weighting_details 'calc w=1/[\s^2^(Fo^2^)+(0.1142P)^2^+2.8968P] where P=(Fo^2^+2Fc^2^)/3'
_refine_ls_weighting_scheme calc
_refine_ls_wR_factor_gt 0.1844
_refine_ls_wR_factor_ref 0.1986
_reflns_number_gt 9481
_reflns_number_total 12337
_reflns_threshold_expression >2sigma(I)
_cod_data_source_file cg070607s-file002.cif
_cod_data_source_block shelxl
_cod_original_cell_volume 3274.7(9)
_cod_original_sg_symbol_H-M P-1
_cod_original_formula_sum 'C59.50 H75.50 N3.50 O33 S4'
_cod_database_code 4504441

loop_
_symmetry_equiv_pos_as_xyz
'x, y, z'
'-x, -y, -z'

loop_
_atom_site_label
_atom_site_type_symbol
_atom_site_fract_x
_atom_site_fract_y
_atom_site_fract_z
_atom_site_U_iso_or_equiv
_atom_site_adp_type
_atom_site_occupancy
_atom_site_symmetry_multiplicity
_atom_site_calc_flag
_atom_site_refinement_flags
_atom_site_disorder_group
S1 S 0.47530(6) 0.58517(6) 0.71989(5) 0.0172(2) Uani 1 1 d . .
S2 S -0.02642(6) 0.66307(6) 0.78260(5) 0.0248(2) Uani 1 1 d . .
S3 S 0.06262(6) 0.19037(7) 0.72232(5) 0.0272(2) Uani 1 1 d . .
S4 S 0.61770(6) 0.05003(6) 0.78871(5) 0.0208(2) Uani 1 1 d . .
N1 N 0.2310(2) 0.4643(2) 0.66788(19) 0.0303(7) Uani 1 1 d . .
H1A H 0.1924 0.5103 0.6351 0.036 Uiso 1 1 calc R .
N2 N 0.33621(19) 0.1259(2) 0.49443(16) 0.0197(6) Uani 1 1 d . .
H2A H 0.3292 0.1602 0.4446 0.024 Uiso 1 1 calc R .
N3 N 0.1787(2) 0.8500(2) 0.54835(18) 0.0259(7) Uani 1 1 d . .
H3B H 0.1863 0.8335 0.6003 0.031 Uiso 1 1 calc R .
O1 O 0.40651(16) 0.37626(17) 1.05254(13) 0.0203(5) Uani 1 1 d . .
H1 H 0.3504 0.3941 1.0661 0.030 Uiso 1 1 calc R .
O2 O 0.20005(16) 0.37086(16) 1.03837(14) 0.0209(5) Uani 1 1 d . .
H2 H 0.1820 0.3149 1.0430 0.031 Uiso 1 1 calc R .
O3 O 0.19124(19) 0.17619(18) 1.04703(14) 0.0270(6) Uani 1 1 d . .
H3 H 0.2510 0.1565 1.0546 0.040 Uiso 1 1 calc R .
O4 O 0.38367(18) 0.19349(18) 1.02529(15) 0.0274(6) Uani 1 1 d . .
H4 H 0.4124 0.2358 1.0396 0.041 Uiso 1 1 calc R .
O5 O 0.38102(17) 0.62705(18) 0.68244(14) 0.0260(6) Uani 1 1 d . .
O6 O 0.52641(17) 0.51724(17) 0.68098(14) 0.0239(5) Uani 1 1 d . .
O7 O 0.53682(17) 0.66144(17) 0.72843(14) 0.0241(5) Uani 1 1 d . .
O8 O 0.04436(19) 0.6855(2) 0.71914(15) 0.0372(7) Uani 1 1 d . .
O9 O -0.0571(2) 0.74822(19) 0.81102(16) 0.0350(7) Uani 1 1 d . .
O10 O -0.10801(18) 0.6176(2) 0.75975(16) 0.0339(6) Uani 1 1 d . .
O11 O 0.1350(2) 0.2387(2) 0.67018(16) 0.0419(7) Uani 1 1 d . .
O12 O -0.03298(19) 0.2467(2) 0.70927(16) 0.0371(7) Uani 1 1 d . .
O13 O 0.0569(2) 0.0899(2) 0.71889(17) 0.0429(7) Uani 1 1 d . .
O14 O 0.5553(2) -0.0037(3) 0.7521(2) 0.0247(9) Uani 0.752(5) 1 d P .
O15 O 0.7022(2) -0.0081(3) 0.82912(19) 0.0298(10) Uani 0.752(5) 1 d P .
O16 O 0.6451(2) 0.1379(2) 0.72804(19) 0.0272(9) Uani 0.752(5) 1 d P .
O14' O 0.5650(9) 0.0723(10) 0.7183(6) 0.040(4) Uani 0.248(5) 1 d P .
O15' O 0.6277(8) -0.0632(7) 0.8269(6) 0.029(3) Uani 0.248(5) 1 d P .
O16' O 0.7121(7) 0.0812(8) 0.7922(7) 0.035(3) Uani 0.248(5) 1 d P .
O17 O 0.2734(2) 0.53496(19) 0.51465(16) 0.0334(6) Uani 1 1 d . .
H17A H 0.2843 0.5427 0.4662 0.050 Uiso 1 1 calc R .
O18 O 0.36847(18) 0.04493(17) 0.37479(13) 0.0255(5) Uani 1 1 d . .
H18 H 0.3936 0.0177 0.3412 0.038 Uiso 1 1 calc R .
O19 O 0.13475(18) 0.97557(18) 0.63506(14) 0.0266(6) Uani 1 1 d . .
H19A H 0.1174 1.0197 0.6575 0.040 Uiso 1 1 calc R .
C1 C 0.4199(2) 0.4235(2) 0.97487(18) 0.0154(6) Uani 1 1 d . .
C2 C 0.4941(2) 0.3843(2) 0.93318(18) 0.0155(6) Uani 1 1 d . .
C3 C 0.5091(2) 0.4330(2) 0.85480(19) 0.0162(6) Uani 1 1 d . .
H3A H 0.5588 0.4070 0.8260 0.019 Uiso 1 1 calc R .
C4 C 0.4525(2) 0.5192(2) 0.81792(19) 0.0166(6) Uani 1 1 d . .
C5 C 0.3792(2) 0.5565(2) 0.85926(19) 0.0169(7) Uani 1 1 d . .
H5 H 0.3404 0.6153 0.8335 0.020 Uiso 1 1 calc R .
C6 C 0.3611(2) 0.5098(2) 0.93788(18) 0.0157(6) Uani 1 1 d . .
C7 C 0.2761(2) 0.5525(2) 0.97852(19) 0.0174(7) Uani 1 1 d . .
H7A H 0.2833 0.5247 1.0367 0.021 Uiso 1 1 calc R .
H7B H 0.2775 0.6243 0.9669 0.021 Uiso 1 1 calc R .
C8 C 0.1451(2) 0.4379(2) 0.97955(18) 0.0172(7) Uani 1 1 d . .
C9 C 0.1788(2) 0.5299(2) 0.95020(18) 0.0166(7) Uani 1 1 d . .
C10 C 0.1237(2) 0.5984(2) 0.89115(19) 0.0193(7) Uani 1 1 d . .
H10 H 0.1449 0.6617 0.8708 0.023 Uiso 1 1 calc R .
C11 C 0.0378(2) 0.5755(2) 0.86135(19) 0.0197(7) Uani 1 1 d . .
C12 C 0.0058(2) 0.4831(2) 0.89128(19) 0.0202(7) Uani 1 1 d . .
H12 H -0.0531 0.4679 0.8709 0.024 Uiso 1 1 calc R .
C13 C 0.0591(2) 0.4131(2) 0.95066(19) 0.0178(7) Uani 1 1 d . .
C14 C 0.0269(2) 0.3106(2) 0.9803(2) 0.0199(7) Uani 1 1 d . .
H14A H -0.0445 0.3128 0.9710 0.024 Uiso 1 1 calc R .
H14B H 0.0405 0.2858 1.0381 0.024 Uiso 1 1 calc R .
C15 C 0.1641(2) 0.1789(2) 0.97115(19) 0.0173(7) Uani 1 1 d . .
C16 C 0.0814(2) 0.2414(2) 0.9373(2) 0.0183(7) Uani 1 1 d . .
C17 C 0.0506(2) 0.2425(2) 0.8619(2) 0.0202(7) Uani 1 1 d . .
H17 H -0.0060 0.2839 0.8385 0.024 Uiso 1 1 calc R .
C18 C 0.1011(2) 0.1840(2) 0.8199(2) 0.0199(7) Uani 1 1 d . .
C19 C 0.1829(2) 0.1216(2) 0.8542(2) 0.0196(7) Uani 1 1 d . .
H19 H 0.2167 0.0810 0.8254 0.024 Uiso 1 1 calc R .
C20 C 0.2157(2) 0.1180(2) 0.93010(19) 0.0170(7) Uani 1 1 d . .
C21 C 0.3057(2) 0.0492(2) 0.9660(2) 0.0187(7) Uani 1 1 d . .
H21A H 0.3034 0.0348 1.0245 0.022 Uiso 1 1 calc R .
H21B H 0.3033 -0.0134 0.9516 0.022 Uiso 1 1 calc R .
C22 C 0.4371(2) 0.1625(2) 0.96950(18) 0.0161(6) Uani 1 1 d . .
C23 C 0.4022(2) 0.0897(2) 0.93906(19) 0.0162(6) Uani 1 1 d . .
C24 C 0.4579(2) 0.0560(2) 0.88343(19) 0.0168(7) Uani 1 1 d . .
H24 H 0.4363 0.0059 0.8629 0.020 Uiso 1 1 calc R .
C25 C 0.5451(2) 0.0950(2) 0.85760(19) 0.0179(7) Uani 1 1 d . .
C26 C 0.5771(2) 0.1687(2) 0.88660(19) 0.0177(7) Uani 1 1 d . .
H26 H 0.6362 0.1956 0.8678 0.021 Uiso 1 1 calc R .
C27 C 0.5237(2) 0.2040(2) 0.94302(18) 0.0164(6) Uani 1 1 d . .
C28 C 0.5560(2) 0.2881(2) 0.97133(19) 0.0171(7) Uani 1 1 d . .
H28A H 0.6256 0.2955 0.9583 0.021 Uiso 1 1 calc R .
H28B H 0.5505 0.2730 1.0297 0.021 Uiso 1 1 calc R .
C29 C 0.2067(3) 0.4350(3) 0.7437(3) 0.0397(10) Uani 1 1 d . .
H29 H 0.1485 0.4637 0.7614 0.048 Uiso 1 1 calc R .
C30 C 0.2655(3) 0.3632(3) 0.7968(2) 0.0384(10) Uani 1 1 d . .
H30 H 0.2484 0.3433 0.8510 0.046 Uiso 1 1 calc R .
C31 C 0.3486(3) 0.3205(3) 0.7711(2) 0.0322(9) Uani 1 1 d . .
H31 H 0.3885 0.2704 0.8076 0.039 Uiso 1 1 calc R .
C32 C 0.3753(3) 0.3507(2) 0.6908(2) 0.0237(7) Uani 1 1 d . .
C33 C 0.3139(3) 0.4254(2) 0.6392(2) 0.0240(7) Uani 1 1 d . .
C34 C 0.3359(3) 0.4610(2) 0.5578(2) 0.0232(7) Uani 1 1 d . .
C35 C 0.4185(3) 0.4197(2) 0.5299(2) 0.0239(7) Uani 1 1 d . .
H35 H 0.4338 0.4412 0.4754 0.029 Uiso 1 1 calc R .
C36 C 0.4806(3) 0.3456(3) 0.5819(2) 0.0259(8) Uani 1 1 d . .
H36 H 0.5381 0.3189 0.5617 0.031 Uiso 1 1 calc R .
C37 C 0.4609(3) 0.3112(3) 0.6597(2) 0.0279(8) Uani 1 1 d . .
H37 H 0.5040 0.2610 0.6933 0.034 Uiso 1 1 calc R .
C38 C 0.3172(2) 0.1705(3) 0.5514(2) 0.0251(8) Uani 1 1 d . .
H38 H 0.2960 0.2385 0.5374 0.030 Uiso 1 1 calc R .
C39 C 0.3277(3) 0.1198(3) 0.6313(2) 0.0265(8) Uani 1 1 d . .
H39 H 0.3138 0.1526 0.6715 0.032 Uiso 1 1 calc R .
C40 C 0.3585(2) 0.0219(3) 0.6509(2) 0.0255(8) Uani 1 1 d . .
H40 H 0.3657 -0.0136 0.7051 0.031 Uiso 1 1 calc R .
C41 C 0.3798(2) -0.0275(3) 0.5908(2) 0.0214(7) Uani 1 1 d . .
C42 C 0.3662(2) 0.0285(2) 0.51131(19) 0.0181(7) Uani 1 1 d . .
C43 C 0.3850(2) -0.0153(2) 0.44825(19) 0.0203(7) Uani 1 1 d . .
C44 C 0.4174(3) -0.1135(3) 0.4659(2) 0.0257(8) Uani 1 1 d . .
H44 H 0.4306 -0.1439 0.4242 0.031 Uiso 1 1 calc R .
C45 C 0.4312(3) -0.1688(3) 0.5450(2) 0.0271(8) Uani 1 1 d . .
H45 H 0.4538 -0.2363 0.5559 0.032 Uiso 1 1 calc R .
C46 C 0.4129(3) -0.1282(3) 0.6069(2) 0.0255(8) Uani 1 1 d . .
H46 H 0.4224 -0.1671 0.6600 0.031 Uiso 1 1 calc R .
C47 C 0.1988(3) 0.7818(3) 0.5098(2) 0.0367(9) Uani 1 1 d . .
H47 H 0.2206 0.7167 0.5384 0.044 Uiso 1 1 calc R .
C48 C 0.1882(4) 0.8051(4) 0.4282(3) 0.0467(11) Uani 1 1 d . .
H48 H 0.2024 0.7562 0.4008 0.056 Uiso 1 1 calc R .
C49 C 0.1571(3) 0.8992(3) 0.3872(2) 0.0383(10) Uani 1 1 d . .
H49 H 0.1498 0.9153 0.3311 0.046 Uiso 1 1 calc R .
C50 C 0.1358(2) 0.9723(3) 0.4269(2) 0.0284(8) Uani 1 1 d . .
C51 C 0.1465(2) 0.9450(3) 0.5103(2) 0.0235(7) Uani 1 1 d . .
C52 C 0.1235(2) 1.0120(3) 0.5560(2) 0.0237(7) Uani 1 1 d . .
C53 C 0.0911(2) 1.1070(3) 0.5170(2) 0.0286(8) Uani 1 1 d . .
H53 H 0.0746 1.1537 0.5462 0.034 Uiso 1 1 calc R .
C54 C 0.0825(3) 1.1354(3) 0.4329(2) 0.0336(9) Uani 1 1 d . .
H54 H 0.0608 1.2015 0.4067 0.040 Uiso 1 1 calc R .
C55 C 0.1042(3) 1.0717(3) 0.3888(2) 0.0325(9) Uani 1 1 d . .
H55 H 0.0984 1.0931 0.3326 0.039 Uiso 1 1 calc R .
O29 O 0.30555(18) 0.25532(18) 0.34940(15) 0.0302(6) Uani 1 1 d . .
O21 O 0.77376(18) 0.26650(19) 0.74323(15) 0.0313(6) Uani 1 1 d . .
O22 O 0.22506(19) 0.75538(19) 0.70456(15) 0.0337(6) Uani 1 1 d . .
O23 O 0.29773(19) 0.5582(2) 0.36096(16) 0.0375(7) Uani 1 1 d . .
O24 O 0.7416(2) 0.8037(2) 0.78272(16) 0.0380(7) Uani 1 1 d . .
O25 O 0.7121(2) 0.5602(2) 0.82506(18) 0.0511(8) Uani 1 1 d . .
O26 O 0.4913(3) 0.7984(3) 0.82317(19) 0.0592(10) Uani 1 1 d . .
O27 O 0.2040(3) 0.3796(3) 0.4204(2) 0.0469(15) Uani 0.806(10) 1 d P .
O28 O 0.0851(3) 0.6020(3) 0.5973(3) 0.0766(13) Uani 1 1 d . .
N4 N 0.1301(3) 0.9345(4) 0.0818(3) 0.0143(16) Uani 0.309(3) 1 d PGDU 1
H4A H 0.1847 0.8928 0.0949 0.017 Uiso 0.309(3) 1 d PR 1
C56 C 0.0958(5) 0.9919(5) 0.1313(3) 0.023(2) Uani 0.309(3) 1 d PGDU 1
H56A H 0.1312 0.9881 0.1794 0.028 Uiso 0.309(3) 1 d PR 1
C57 C 0.0103(5) 1.0547(5) 0.1110(3) 0.033(2) Uani 0.309(3) 1 d PGDU 1
H57A H -0.0134 1.0943 0.1452 0.040 Uiso 0.309(3) 1 d PR 1
C58 C -0.0409(4) 1.0601(4) 0.0413(4) 0.0181(19) Uani 0.309(3) 1 d PGDU 1
H58A H -0.0999 1.1034 0.0273 0.022 Uiso 0.309(3) 1 d PR 1
C59 C -0.0066(3) 1.0027(4) -0.0082(3) 0.0322(19) Uani 0.309(3) 1 d PGDU 1
C60 C 0.0789(3) 0.9400(3) 0.0120(3) 0.031(2) Uani 0.309(3) 1 d PGDU 1
C61 C 0.1132(4) 0.8826(3) -0.0374(3) 0.033(2) Uani 0.309(3) 1 d PGDU 1
C62 C 0.0620(5) 0.8880(5) -0.1072(3) 0.044(3) Uani 0.309(3) 1 d PGDU 1
H62A H 0.0857 0.8484 -0.1413 0.052 Uiso 0.309(3) 1 d PR 1
C63 C -0.0235(5) 0.9508(6) -0.1274(3) 0.050(3) Uani 0.309(3) 1 d PGU 1
H63A H -0.0589 0.9546 -0.1755 0.060 Uiso 0.309(3) 1 d PR 1
C64 C -0.0578(4) 1.0082(5) -0.0779(3) 0.0314(16) Uani 0.309(3) 1 d PGU 1
H64A H -0.1168 1.0515 -0.0919 0.038 Uiso 0.309(3) 1 d PR 1
O20 O 0.1955(5) 0.8166(5) -0.0274(5) 0.045(3) Uani 0.309(3) 1 d PDU 1
H20A H 0.2229 0.8156 0.0164 0.068 Uiso 0.309(3) 1 d PR 1
O20' O 0.1095(13) 0.8500(11) -0.1372(11) 0.131(7) Uani 0.191(3) 1 d PDU 2
H20B H 0.0768 0.8598 -0.1803 0.197 Uiso 0.191(3) 1 d PR 2
N4' N 0.1369(6) 0.8865(6) 0.0125(5) 0.032(2) Uani 0.191(3) 1 d PGDU 2
H4'A H 0.1670 0.8521 -0.0187 0.039 Uiso 0.191(3) 1 d PR 2
C56' C 0.1486(7) 0.9059(8) 0.0857(5) 0.018(2) Uani 0.191(3) 1 d PGDU 2
H56B H 0.2027 0.8731 0.1203 0.021 Uiso 0.191(3) 1 d PR 2
C57' C 0.0819(8) 0.9726(8) 0.1087(4) 0.022(2) Uani 0.191(3) 1 d PGDU 2
H57B H 0.0900 0.9860 0.1592 0.026 Uiso 0.191(3) 1 d PR 2
C58' C 0.0036(7) 1.0201(8) 0.0586(5) 0.0314(16) Uani 0.191(3) 1 d PGDU 2
H58B H -0.0424 1.0662 0.0745 0.038 Uiso 0.191(3) 1 d PR 2
C59' C -0.0081(6) 1.0007(6) -0.0145(4) 0.029(2) Uani 0.191(3) 1 d PGDU 2
C60' C 0.0586(5) 0.9340(6) -0.0375(4) 0.031(2) Uani 0.191(3) 1 d PGDU 2
C61' C 0.0469(8) 0.9147(8) -0.1107(5) 0.046(3) Uani 0.191(3) 1 d PGDU 2
C62' C -0.0314(9) 0.9621(9) -0.1607(5) 0.050(4) Uani 0.191(3) 1 d PGDU 2
H62B H -0.0395 0.9487 -0.2113 0.061 Uiso 0.191(3) 1 d PR 2
C63' C -0.0981(8) 1.0288(10) -0.1377(6) 0.037(3) Uani 0.191(3) 1 d PGU 2
H63B H -0.1522 1.0616 -0.1723 0.045 Uiso 0.191(3) 1 d PR 2
C64' C -0.0864(7) 1.0482(8) -0.0646(6) 0.0314(16) Uani 0.191(3) 1 d PGU 2
H64B H -0.1324 1.0943 -0.0487 0.038 Uiso 0.191(3) 1 d PR 2
O30 O 0.7924(3) 0.3593(3) 0.8637(3) 0.0930(17) Uani 1 1 d . .
O31 O 0.2918(3) 0.8401(3) 0.8335(3) 0.0852(13) Uani 1 1 d . .
O32 O 0.9395(3) 0.4566(3) 0.6884(4) 0.1047(18) Uani 1 1 d . .
O33 O 0.0700(4) 0.3637(5) 0.5263(3) 0.122(2) Uani 1 1 d . .
O34 O 0.0652(7) 0.5745(6) 0.4399(5) 0.077(2) Uani 0.50 1 d P .
O27' O 0.1760(12) 0.4217(11) 0.3560(15) 0.083(10) Uani 0.194(10) 1 d P .

loop_
_atom_site_aniso_label
_atom_site_aniso_U_11
_atom_site_aniso_U_22
_atom_site_aniso_U_33
_atom_site_aniso_U_23
_atom_site_aniso_U_13
_atom_site_aniso_U_12
S1 0.0190(4) 0.0157(4) 0.0167(4) -0.0037(3) 0.0026(3) -0.0026(3)
S2 0.0222(4) 0.0277(5) 0.0214(5) -0.0047(4) -0.0015(3) 0.0075(4)
S3 0.0216(4) 0.0372(5) 0.0274(5) -0.0182(4) -0.0001(3) 0.0015(4)
S4 0.0181(4) 0.0243(4) 0.0214(4) -0.0097(3) 0.0011(3) 0.0021(3)
N1 0.0282(16) 0.0284(16) 0.0365(19) -0.0115(14) 0.0099(14) -0.0055(13)
N2 0.0186(13) 0.0205(14) 0.0195(14) -0.0041(11) 0.0006(11) -0.0029(11)
N3 0.0250(15) 0.0317(16) 0.0208(15) -0.0073(13) 0.0003(12) 0.0000(13)
O1 0.0188(11) 0.0266(12) 0.0151(11) -0.0057(9) 0.0018(9) 0.0010(10)
O2 0.0200(11) 0.0171(11) 0.0251(13) -0.0042(10) -0.0030(9) -0.0021(9)
O3 0.0338(14) 0.0269(13) 0.0199(13) -0.0063(10) -0.0010(10) -0.0004(11)
O4 0.0286(13) 0.0293(14) 0.0299(14) -0.0189(11) 0.0024(11) 0.0003(11)
O5 0.0233(12) 0.0292(13) 0.0208(13) 0.0000(10) -0.0007(10) 0.0018(10)
O6 0.0283(13) 0.0225(12) 0.0217(13) -0.0078(10) 0.0058(10) -0.0007(10)
O7 0.0298(13) 0.0217(12) 0.0230(13) -0.0064(10) 0.0049(10) -0.0121(10)
O8 0.0317(14) 0.0482(17) 0.0229(14) 0.0026(12) 0.0025(11) 0.0054(13)
O9 0.0391(15) 0.0299(14) 0.0325(15) -0.0087(12) -0.0072(12) 0.0151(12)
O10 0.0252(13) 0.0420(16) 0.0323(15) -0.0089(12) -0.0076(11) 0.0043(12)
O11 0.0342(15) 0.062(2) 0.0298(15) -0.0115(14) 0.0053(12) -0.0073(14)
O12 0.0236(13) 0.0552(18) 0.0359(16) -0.0213(13) -0.0061(11) 0.0059(13)
O13 0.0548(18) 0.0452(17) 0.0382(17) -0.0278(14) 0.0013(14) -0.0043(15)
O14 0.0250(17) 0.030(2) 0.0234(18) -0.0135(16) 0.0042(13) -0.0065(14)
O15 0.0225(17) 0.040(2) 0.0254(18) -0.0126(16) -0.0045(14) 0.0143(16)
O16 0.0302(18) 0.0250(18) 0.0253(18) -0.0037(14) 0.0113(14) -0.0056(14)
O14' 0.043(7) 0.055(9) 0.017(6) -0.011(6) -0.009(5) 0.022(6)
O15' 0.037(6) 0.020(5) 0.024(5) -0.002(4) 0.007(4) 0.010(4)
O16' 0.022(5) 0.043(7) 0.046(7) -0.019(6) 0.019(5) -0.012(5)
O17 0.0369(15) 0.0276(14) 0.0297(14) -0.0010(11) 0.0012(12) 0.0083(12)
O18 0.0315(13) 0.0276(13) 0.0156(12) -0.0041(10) 0.0005(10) 0.0008(11)
O19 0.0308(13) 0.0281(13) 0.0218(13) -0.0098(10) 0.0001(10) 0.0006(11)
C1 0.0186(15) 0.0156(15) 0.0130(15) -0.0046(12) 0.0002(12) -0.0047(12)
C2 0.0138(14) 0.0151(15) 0.0182(16) -0.0051(12) -0.0021(12) -0.0028(12)
C3 0.0156(14) 0.0169(15) 0.0186(16) -0.0081(13) 0.0015(12) -0.0040(12)
C4 0.0186(15) 0.0149(15) 0.0173(16) -0.0049(12) 0.0007(12) -0.0048(12)
C5 0.0162(15) 0.0148(15) 0.0197(16) -0.0047(12) -0.0038(12) -0.0011(12)
C6 0.0160(14) 0.0162(15) 0.0161(16) -0.0062(12) -0.0012(12) -0.0012(12)
C7 0.0234(16) 0.0141(15) 0.0152(16) -0.0052(12) 0.0024(13) -0.0008(13)
C8 0.0191(15) 0.0183(16) 0.0152(16) -0.0078(13) 0.0022(12) 0.0030(13)
C9 0.0169(15) 0.0167(15) 0.0167(16) -0.0065(12) 0.0051(12) 0.0020(12)
C10 0.0216(16) 0.0163(16) 0.0205(17) -0.0068(13) 0.0052(13) 0.0009(13)
C11 0.0179(15) 0.0222(17) 0.0192(17) -0.0079(13) 0.0020(13) 0.0042(13)
C12 0.0178(15) 0.0238(17) 0.0214(17) -0.0114(14) 0.0025(13) 0.0012(13)
C13 0.0201(15) 0.0154(15) 0.0202(17) -0.0096(13) 0.0058(13) -0.0003(13)
C14 0.0154(15) 0.0211(17) 0.0247(18) -0.0095(14) 0.0047(13) 0.0005(13)
C15 0.0172(15) 0.0168(16) 0.0185(17) -0.0052(13) 0.0041(12) -0.0035(12)
C16 0.0201(15) 0.0145(15) 0.0232(17) -0.0092(13) 0.0054(13) -0.0046(13)
C17 0.0153(15) 0.0179(16) 0.0295(19) -0.0105(14) 0.0006(13) -0.0001(13)
C18 0.0146(15) 0.0230(17) 0.0250(18) -0.0107(14) 0.0034(13) -0.0042(13)
C19 0.0197(16) 0.0180(16) 0.0239(18) -0.0094(13) 0.0066(13) -0.0046(13)
C20 0.0127(14) 0.0152(15) 0.0234(17) -0.0047(13) 0.0047(12) -0.0036(12)
C21 0.0192(15) 0.0137(15) 0.0226(17) -0.0040(13) 0.0030(13) -0.0009(13)
C22 0.0176(15) 0.0145(15) 0.0146(15) -0.0027(12) -0.0021(12) 0.0034(12)
C23 0.0174(15) 0.0105(14) 0.0179(16) 0.0004(12) 0.0000(12) 0.0005(12)
C24 0.0163(15) 0.0135(15) 0.0201(17) -0.0042(12) -0.0009(12) 0.0007(12)
C25 0.0148(15) 0.0165(16) 0.0216(17) -0.0053(13) -0.0009(12) 0.0041(12)
C26 0.0136(14) 0.0167(16) 0.0220(17) -0.0038(13) 0.0002(12) -0.0009(12)
C27 0.0158(14) 0.0141(15) 0.0170(16) -0.0010(12) -0.0041(12) 0.0009(12)
C28 0.0120(14) 0.0180(16) 0.0214(17) -0.0061(13) -0.0013(12) 0.0007(12)
C29 0.043(2) 0.040(2) 0.046(3) -0.022(2) 0.023(2) -0.0215(19)
C30 0.053(3) 0.043(2) 0.026(2) -0.0138(18) 0.0155(19) -0.028(2)
C31 0.044(2) 0.029(2) 0.026(2) -0.0067(16) -0.0009(17) -0.0206(17)
C32 0.0275(17) 0.0196(17) 0.0253(18) -0.0054(14) 0.0010(14) -0.0109(14)
C33 0.0263(17) 0.0220(17) 0.0274(19) -0.0120(15) 0.0038(14) -0.0064(14)
C34 0.0258(17) 0.0185(16) 0.0252(18) -0.0049(14) -0.0014(14) -0.0042(14)
C35 0.0272(18) 0.0208(17) 0.0262(19) -0.0097(14) 0.0040(14) -0.0049(14)
C36 0.0243(17) 0.0224(18) 0.034(2) -0.0139(15) 0.0001(15) -0.0014(14)
C37 0.0263(18) 0.0178(17) 0.039(2) -0.0061(15) -0.0058(16) -0.0022(14)
C38 0.0235(17) 0.0214(17) 0.034(2) -0.0119(15) 0.0024(15) -0.0051(14)
C39 0.0263(18) 0.032(2) 0.0262(19) -0.0148(15) 0.0060(14) -0.0100(15)
C40 0.0232(17) 0.036(2) 0.0190(18) -0.0074(15) 0.0033(14) -0.0103(15)
C41 0.0180(15) 0.0275(18) 0.0194(17) -0.0059(14) 0.0003(13) -0.0063(14)
C42 0.0149(14) 0.0193(16) 0.0208(17) -0.0054(13) 0.0001(12) -0.0042(13)
C43 0.0185(15) 0.0231(17) 0.0189(17) -0.0042(13) 0.0016(13) -0.0035(13)
C44 0.0263(18) 0.0247(18) 0.0285(19) -0.0118(15) 0.0058(15) -0.0025(15)
C45 0.0282(18) 0.0196(17) 0.032(2) -0.0045(15) 0.0039(15) -0.0010(14)
C46 0.0244(17) 0.0239(18) 0.0239(19) 0.0007(14) -0.0014(14) -0.0007(14)
C47 0.050(2) 0.030(2) 0.032(2) -0.0152(17) -0.0011(18) 0.0024(18)
C48 0.057(3) 0.053(3) 0.037(2) -0.027(2) -0.002(2) 0.002(2)
C49 0.038(2) 0.057(3) 0.023(2) -0.0158(19) -0.0012(17) -0.005(2)
C50 0.0193(17) 0.043(2) 0.0224(19) -0.0069(16) 0.0006(14) -0.0073(16)
C51 0.0170(16) 0.0284(19) 0.0244(18) -0.0050(15) 0.0006(13) -0.0049(14)
C52 0.0175(16) 0.0292(19) 0.0237(18) -0.0052(15) 0.0008(13) -0.0035(14)
C53 0.0195(17) 0.031(2) 0.036(2) -0.0099(16) 0.0016(15) -0.0032(15)
C54 0.0246(18) 0.034(2) 0.034(2) 0.0042(17) -0.0004(16) -0.0043(16)
C55 0.0247(18) 0.045(2) 0.0233(19) -0.0003(17) 0.0008(15) -0.0056(17)
O29 0.0260(13) 0.0285(13) 0.0302(14) 0.0027(11) 0.0009(11) -0.0029(11)
O21 0.0291(13) 0.0341(14) 0.0328(15) -0.0133(12) 0.0022(11) -0.0005(11)
O22 0.0344(14) 0.0340(15) 0.0285(14) -0.0039(11) 0.0033(11) 0.0046(12)
O23 0.0297(14) 0.0491(17) 0.0276(14) -0.0018(12) 0.0036(11) 0.0031(13)
O24 0.0343(15) 0.0436(16) 0.0346(16) -0.0095(13) -0.0046(12) 0.0013(13)
O25 0.065(2) 0.0515(19) 0.0319(17) 0.0055(14) -0.0123(15) -0.0283(16)
O26 0.073(2) 0.078(2) 0.0439(19) -0.0363(18) 0.0265(17) -0.041(2)
O27 0.057(3) 0.036(2) 0.049(3) -0.0133(19) -0.003(2) -0.0019(19)
O28 0.046(2) 0.093(3) 0.106(3) -0.067(3) -0.018(2) 0.030(2)
N4 0.0142(18) 0.0130(18) 0.0151(18) -0.0027(10) 0.0018(10) -0.0016(10)
C56 0.023(2) 0.024(2) 0.023(2) -0.0063(11) 0.0007(10) -0.0029(10)
C57 0.035(4) 0.032(4) 0.033(4) -0.007(4) 0.011(4) -0.008(4)
C58 0.017(2) 0.018(2) 0.019(2) -0.0037(11) -0.0001(10) -0.0026(10)
C59 0.025(3) 0.024(3) 0.040(4) 0.006(3) 0.006(3) -0.007(3)
C60 0.023(3) 0.022(3) 0.041(4) 0.003(3) 0.003(3) -0.004(3)
C61 0.034(4) 0.022(4) 0.045(4) -0.006(3) 0.009(4) -0.019(3)
C62 0.031(4) 0.028(4) 0.058(4) 0.010(4) 0.012(4) -0.002(4)
C63 0.049(4) 0.040(4) 0.054(5) 0.004(4) 0.009(4) -0.012(4)
C64 0.026(3) 0.028(3) 0.037(3) 0.001(2) 0.006(3) -0.010(2)
O20 0.044(5) 0.037(5) 0.046(5) 0.001(4) 0.014(4) 0.003(4)
O20' 0.125(10) 0.127(10) 0.139(10) -0.028(8) 0.019(8) -0.023(8)
N4' 0.024(4) 0.025(4) 0.043(4) 0.002(4) 0.009(4) -0.008(4)
C56' 0.016(3) 0.018(3) 0.018(3) -0.0023(11) 0.0001(10) -0.0017(10)
C57' 0.022(3) 0.022(3) 0.022(3) -0.0055(11) 0.0006(10) -0.0030(10)
C58' 0.026(3) 0.028(3) 0.037(3) 0.001(2) 0.006(3) -0.010(2)
C59' 0.023(4) 0.023(4) 0.036(4) 0.003(4) 0.003(4) -0.007(3)
C60' 0.019(4) 0.020(4) 0.045(4) 0.008(4) 0.007(4) -0.007(3)
C61' 0.037(4) 0.029(5) 0.060(5) 0.008(4) 0.009(4) -0.009(4)
C62' 0.049(5) 0.042(5) 0.052(6) 0.003(5) -0.001(5) -0.009(5)
C63' 0.033(5) 0.032(5) 0.043(5) 0.003(4) 0.000(4) -0.017(4)
C64' 0.026(3) 0.028(3) 0.037(3) 0.001(2) 0.006(3) -0.010(2)
O30 0.069(3) 0.102(3) 0.135(4) -0.094(3) -0.056(3) 0.040(2)
O31 0.070(3) 0.098(3) 0.084(3) -0.028(3) -0.014(2) 0.021(2)
O32 0.076(3) 0.055(3) 0.172(5) -0.013(3) 0.008(3) 0.000(2)
O33 0.077(3) 0.228(7) 0.076(3) -0.070(4) 0.006(3) -0.007(4)
O34 0.092(6) 0.074(5) 0.064(5) -0.015(4) -0.003(5) -0.017(5)
O27' 0.049(10) 0.016(8) 0.16(2) 0.020(10) -0.081(13) -0.011(7)

loop_
_atom_type_symbol
_atom_type_description
_atom_type_scat_dispersion_real
_atom_type_scat_dispersion_imag
_atom_type_scat_source
C C 0.0033 0.0016 'International Tables Vol C Tables 4.2.6.8 and 6.1.1.4'
H H 0.0000 0.0000 'International Tables Vol C Tables 4.2.6.8 and 6.1.1.4'
N N 0.0061 0.0033 'International Tables Vol C Tables 4.2.6.8 and 6.1.1.4'
O O 0.0106 0.0060 'International Tables Vol C Tables 4.2.6.8 and 6.1.1.4'
S S 0.1246 0.1234 'International Tables Vol C Tables 4.2.6.8 and 6.1.1.4'

loop_
_geom_angle_atom_site_label_1
_geom_angle_atom_site_label_2
_geom_angle_atom_site_label_3
_geom_angle
_geom_angle_site_symmetry_1
_geom_angle_site_symmetry_3
O6 S1 O5 112.76(15) . .
O6 S1 O7 111.94(14) . .
O5 S1 O7 111.84(15) . .
O6 S1 C4 107.68(14) . .
O5 S1 C4 107.08(14) . .
O7 S1 C4 105.02(14) . .
O10 S2 O9 113.17(16) . .
O10 S2 O8 111.67(17) . .
O9 S2 O8 111.62(18) . .
O10 S2 C11 107.30(16) . .
O9 S2 C11 107.38(15) . .
O8 S2 C11 105.18(15) . .
O11 S3 O12 111.93(18) . .
O11 S3 O13 112.79(18) . .
O12 S3 O13 111.64(18) . .
O11 S3 C18 106.68(17) . .
O12 S3 C18 106.83(16) . .
O13 S3 C18 106.50(17) . .
O14' S4 O16' 121.1(8) . .
O14' S4 O15 142.3(5) . .
O16' S4 O15 53.7(5) . .
O14' S4 O14 46.0(6) . .
O16' S4 O14 146.1(5) . .
O15 S4 O14 113.7(2) . .
O14' S4 O16 65.1(6) . .
O16' S4 O16 60.5(5) . .
O15 S4 O16 111.4(2) . .
O14 S4 O16 109.5(2) . .
O14' S4 O15' 110.0(7) . .
O16' S4 O15' 106.6(6) . .
O15 S4 O15' 53.5(4) . .
O14 S4 O15' 65.5(4) . .
O16 S4 O15' 151.1(4) . .
O14' S4 C25 107.7(4) . .
O16' S4 C25 107.2(4) . .
O15 S4 C25 109.01(17) . .
O14 S4 C25 106.73(17) . .
O16 S4 C25 106.02(17) . .
O15' S4 C25 102.6(4) . .
C29 N1 C33 122.3(3) . .
C38 N2 C42 121.6(3) . .
C47 N3 C51 122.5(3) . .
O14' O14 S4 63.3(6) . .
O14' O14 O15' 122.0(8) . .
S4 O14 O15' 60.5(4) . .
O16' O15 O15' 130.2(7) . .
O16' O15 S4 62.6(5) . .
O15' O15 S4 68.5(4) . .
O16' O16 S4 57.3(4) . .
O16' O16 O14' 107.8(6) . .
S4 O16 O14' 53.9(4) . .
O14 O14' S4 70.8(6) . .
O14 O14' O16 129.2(9) . .
S4 O14' O16 60.9(5) . .
O15 O15' S4 58.1(4) . .
O15 O15' O14 107.4(6) . .
S4 O15' O14 54.0(3) . .
O15 O16' S4 63.7(5) . .
O15 O16' O16 122.5(8) . .
S4 O16' O16 62.3(5) . .
O1 C1 C6 120.5(3) . .
O1 C1 C2 118.7(3) . .
C6 C1 C2 120.8(3) . .
C3 C2 C1 118.9(3) . .
C3 C2 C28 119.5(3) . .
C1 C2 C28 121.6(3) . .
C2 C3 C4 120.9(3) . .
C5 C4 C3 119.7(3) . .
C5 C4 S1 119.1(2) . .
C3 C4 S1 121.2(2) . .
C4 C5 C6 121.4(3) . .
C5 C6 C1 118.3(3) . .
C5 C6 C7 118.5(3) . .
C1 C6 C7 123.2(3) . .
C9 C7 C6 110.9(3) . .
O2 C8 C13 120.2(3) . .
O2 C8 C9 117.7(3) . .
C13 C8 C9 122.1(3) . .
C10 C9 C8 118.2(3) . .
C10 C9 C7 120.7(3) . .
C8 C9 C7 121.0(3) . .
C9 C10 C11 120.7(3) . .
C10 C11 C12 120.1(3) . .
C10 C11 S2 119.0(3) . .
C12 C11 S2 120.9(3) . .
C13 C12 C11 120.5(3) . .
C12 C13 C8 118.3(3) . .
C12 C13 C14 120.5(3) . .
C8 C13 C14 121.2(3) . .
C13 C14 C16 110.3(3) . .
O3 C15 C16 117.8(3) . .
O3 C15 C20 120.8(3) . .
C16 C15 C20 121.4(3) . .
C17 C16 C15 118.7(3) . .
C17 C16 C14 119.5(3) . .
C15 C16 C14 121.8(3) . .
C16 C17 C18 120.9(3) . .
C17 C18 C19 120.0(3) . .
C17 C18 S3 119.8(2) . .
C19 C18 S3 120.2(2) . .
C20 C19 C18 120.8(3) . .
C19 C20 C15 118.2(3) . .
C19 C20 C21 119.5(3) . .
C15 C20 C21 122.3(3) . .
C23 C21 C20 113.9(2) . .
O4 C22 C27 120.0(3) . .
O4 C22 C23 118.2(3) . .
C27 C22 C23 121.8(3) . .
C24 C23 C22 118.4(3) . .
C24 C23 C21 120.8(3) . .
C22 C23 C21 120.8(3) . .
C23 C24 C25 120.5(3) . .
C26 C25 C24 120.3(3) . .
C26 C25 S4 119.0(2) . .
C24 C25 S4 120.6(3) . .
C25 C26 C27 120.9(3) . .
C26 C27 C22 118.0(3) . .
C26 C27 C28 120.8(3) . .
C22 C27 C28 121.2(3) . .
C27 C28 C2 111.8(3) . .
N1 C29 C30 120.5(4) . .
C31 C30 C29 119.8(4) . .
C30 C31 C32 120.4(4) . .
C33 C32 C31 117.7(3) . .
C33 C32 C37 118.4(3) . .
C31 C32 C37 123.9(3) . .
N1 C33 C32 119.3(3) . .
N1 C33 C34 119.3(3) . .
C32 C33 C34 121.4(3) . .
O17 C34 C35 125.5(3) . .
O17 C34 C33 116.1(3) . .
C35 C34 C33 118.4(3) . .
C34 C35 C36 120.2(3) . .
C37 C36 C35 122.2(3) . .
C36 C37 C32 119.4(3) . .
N2 C38 C39 121.5(3) . .
C40 C39 C38 118.7(3) . .
C39 C40 C41 120.8(3) . .
C42 C41 C46 119.2(3) . .
C42 C41 C40 117.2(3) . .
C46 C41 C40 123.7(3) . .
N2 C42 C41 120.2(3) . .
N2 C42 C43 119.2(3) . .
C41 C42 C43 120.6(3) . .
O18 C43 C44 125.7(3) . .
O18 C43 C42 115.5(3) . .
C44 C43 C42 118.8(3) . .
C43 C44 C45 120.4(3) . .
C46 C45 C44 121.8(3) . .
C45 C46 C41 119.2(3) . .
N3 C47 C48 120.4(4) . .
C49 C48 C47 119.5(4) . .
C48 C49 C50 120.9(4) . .
C49 C50 C51 117.7(3) . .
C49 C50 C55 124.4(4) . .
C51 C50 C55 117.9(4) . .
N3 C51 C50 119.0(3) . .
N3 C51 C52 118.9(3) . .
C50 C51 C52 122.1(3) . .
O19 C52 C53 125.9(3) . .
O19 C52 C51 115.8(3) . .
C53 C52 C51 118.2(3) . .
C52 C53 C54 119.9(4) . .
C55 C54 C53 122.3(4) . .
C54 C55 C50 119.6(4) . .
C64 N4 C56 48.0(4) 2_575 .
C64 N4 C60 72.0(4) 2_575 .
C56 N4 C60 120.0 . .
C64 C56 C63 74.7(7) 2_575 2_575
C64 C56 N4 57.2(5) 2_575 .
C63 C56 N4 132.0(5) 2_575 .
C64 C56 C57 62.8(5) 2_575 .
C63 C56 C57 12.1(5) 2_575 .
N4 C56 C57 120.0 . .
C63 C57 C62 116.9(19) 2_575 2_575
C63 C57 C64 97.3(19) 2_575 2_575
C62 C57 C64 145.3(10) 2_575 2_575
C63 C57 C58 169(2) 2_575 .
C62 C57 C58 72.0(7) 2_575 .
C64 C57 C58 73.4(4) 2_575 .
C63 C57 C56 51.0(18) 2_575 .
C62 C57 C56 167.9(7) 2_575 .
C64 C57 C56 46.6(4) 2_575 .
C58 C57 C56 120.0 . .
C60 C58 C61 74.8(6) 2_575 2_575
C60 C58 C59 70.6(6) 2_575 2_575
C61 C58 C59 145.3(10) 2_575 2_575
C60 C58 C57 176.8(6) 2_575 .
C61 C58 C57 108.0(7) 2_575 .
C59 C58 C57 106.6(4) 2_575 .
C60 C58 C59 57.2(5) 2_575 .
C61 C58 C59 132.0(7) 2_575 .
C59 C58 C59 13.5(4) 2_575 .
C57 C58 C59 120.0 . .
C60 C58 C62 134.1(7) 2_575 2_575
C61 C58 C62 59.4(4) 2_575 2_575
C59 C58 C62 155.1(8) 2_575 2_575
C57 C58 C62 48.6(5) . 2_575
C59 C58 C62 168.5(5) . 2_575
C60 C58 C64 126.1(7) 2_575 2_575
C61 C58 C64 158.9(9) 2_575 2_575
C59 C58 C64 55.6(3) 2_575 2_575
C57 C58 C64 51.0(3) . 2_575
C59 C58 C64 69.0(3) . 2_575
C62 C58 C64 99.6(6) 2_575 2_575
C60 C58 C63 174.8(9) 2_575 2_575
C61 C58 C63 109.7(7) 2_575 2_575
C59 C58 C63 104.8(6) 2_575 2_575
C57 C58 C63 2.0(4) . 2_575
C59 C58 C63 118.3(4) . 2_575
C62 C58 C63 50.3(4) 2_575 2_575
C64 C58 C63 49.3(3) 2_575 2_575
C59 C59 C60 117(2) 2_575 2_575
C59 C59 C58 97.3(17) 2_575 2_575
C60 C59 C58 145.3(8) 2_575 2_575
C59 C59 C60 51.0(16) 2_575 .
C60 C59 C60 167.9(6) 2_575 .
C58 C59 C60 46.6(4) 2_575 .
C59 C59 C58 69.3(16) 2_575 .
C60 C59 C58 48.0(6) 2_575 .
C58 C59 C58 166.5(4) 2_575 .
C60 C59 C58 120.0 . .
C59 C59 C64 169.4(17) 2_575 .
C60 C59 C64 72.0(6) 2_575 .
C58 C59 C64 73.4(4) 2_575 .
C60 C59 C64 120.0 . .
C58 C59 C64 120.0 . .
C59 C59 C64 8.6(14) 2_575 2_575
C60 C59 C64 109.7(7) 2_575 2_575
C58 C59 C64 104.8(5) 2_575 2_575
C60 C59 C64 58.3(3) . 2_575
C58 C59 C64 61.7(3) . 2_575
C64 C59 C64 178.0(3) . 2_575
C58 C60 C59 74.8(5) 2_575 2_575
C58 C60 C61 57.2(5) 2_575 .
C59 C60 C61 132.0(5) 2_575 .
C58 C60 C59 62.8(5) 2_575 .
C59 C60 C59 12.1(5) 2_575 .
C61 C60 C59 120.0 . .
C58 C60 N4 176.8(5) 2_575 .
C59 C60 N4 108.0(5) 2_575 .
C61 C60 N4 120.0 . .
C59 C60 N4 120.0 . .
C58 C60 C64 134.1(7) 2_575 2_575
C59 C60 C64 59.4(4) 2_575 2_575
C61 C60 C64 168.5(3) . 2_575
C59 C60 C64 71.4(3) . 2_575
N4 C60 C64 48.6(3) . 2_575
C58 C61 O20 176.0(7) 2_575 .
C58 C61 C62 72.0(4) 2_575 .
O20 C61 C62 111.7(5) . .
C58 C61 C60 48.0(4) 2_575 .
O20 C61 C60 128.3(5) . .
C62 C61 C60 120.0 . .
C57 C62 C61 108.0(4) 2_575 .
C57 C62 C63 12.1(4) 2_575 .
C61 C62 C63 120.0 . .
C57 C62 C58 59.4(4) 2_575 2_575
C61 C62 C58 48.6(4) . 2_575
C63 C62 C58 71.4(3) . 2_575
C57 C63 C56 117(3) 2_575 2_575
C57 C63 C64 69(2) 2_575 .
C56 C63 C64 48.0(5) 2_575 .
C57 C63 C62 51(2) 2_575 .
C56 C63 C62 167.9(5) 2_575 .
C64 C63 C62 120.0 . .
C57 C63 C58 9(2) 2_575 2_575
C56 C63 C58 109.7(8) 2_575 2_575
C64 C63 C58 61.7(3) . 2_575
C62 C63 C58 58.3(3) . 2_575
C56 C64 N4 74.8(7) 2_575 2_575
C56 C64 C57 70.6(7) 2_575 2_575
N4 C64 C57 145.3(8) 2_575 2_575
C56 C64 C63 57.2(8) 2_575 .
N4 C64 C63 132.0(5) 2_575 .
C57 C64 C63 13.5(4) 2_575 .
C56 C64 C59 176.8(9) 2_575 .
N4 C64 C59 108.0(5) 2_575 .
C57 C64 C59 106.6(4) 2_575 .
C63 C64 C59 120.0 . .
C56 C64 C60 134.1(9) 2_575 2_575
N4 C64 C60 59.4(4) 2_575 2_575
C57 C64 C60 155.1(7) 2_575 2_575
C63 C64 C60 168.5(3) . 2_575
C59 C64 C60 48.6(3) . 2_575
C56 C64 C58 126.1(10) 2_575 2_575
N4 C64 C58 158.9(8) 2_575 2_575
C57 C64 C58 55.6(4) 2_575 2_575
C63 C64 C58 69.0(3) . 2_575
C59 C64 C58 51.0(3) . 2_575
C60 C64 C58 99.6(5) 2_575 2_575
C56 C64 C59 174.8(11) 2_575 2_575
N4 C64 C59 109.7(6) 2_575 2_575
C57 C64 C59 104.8(6) 2_575 2_575
C63 C64 C59 118.3(3) . 2_575
C59 C64 C59 2.0(3) . 2_575
C60 C64 C59 50.3(3) 2_575 2_575
C58 C64 C59 49.3(2) 2_575 2_575
C56' N4' C60' 120.0 . .
C56' N4' C64' 39.9(5) . 2_575
C60' N4' C64' 80.1(5) . 2_575
C64' C56' N4' 79.9(8) 2_575 .
C64' C56' C57' 40.1(8) 2_575 .
N4' C56' C57' 120.0 . .
C64' C56' C63' 60.2(11) 2_575 2_575
N4' C56' C63' 140.1(6) . 2_575
C57' C56' C63' 20.1(6) . 2_575
C63' C57' C64' 147(3) 2_575 2_575
C63' C57' C58' 140(3) 2_575 .
C64' C57' C58' 72.3(10) 2_575 .
C63' C57' C56' 100(3) 2_575 .
C64' C57' C56' 47.7(10) 2_575 .
C58' C57' C56' 120.0 . .
C63' C57' C62' 60.3(19) 2_575 2_575
C64' C57' C62' 152.4(19) 2_575 2_575
C58' C57' C62' 80.1(9) . 2_575
C56' C57' C62' 159.9(9) . 2_575
C63' C57' C59' 167(3) 2_575 2_575
C64' C57' C59' 45.1(8) 2_575 2_575
C58' C57' C59' 27.2(5) . 2_575
C56' C57' C59' 92.8(5) . 2_575
C62' C57' C59' 107.2(11) 2_575 2_575
C59' C58' C60' 92.2(15) 2_575 2_575
C59' C58' C57' 107.7(10) 2_575 .
C60' C58' C57' 160.1(10) 2_575 .
C59' C58' C59' 12.3(10) 2_575 .
C60' C58' C59' 79.9(10) 2_575 .
C57' C58' C59' 120.0 . .
C59' C58' C64' 70.3(10) 2_575 2_575
C60' C58' C64' 162.5(14) 2_575 2_575
C57' C58' C64' 37.4(6) . 2_575
C59' C58' C64' 82.6(6) . 2_575
C59' C58' C61' 152.4(18) 2_575 2_575
C60' C58' C61' 60.2(8) 2_575 2_575
C57' C58' C61' 99.9(9) . 2_575
C59' C58' C61' 140.1(9) . 2_575
C64' C58' C61' 137.3(12) 2_575 2_575
C59' C58' C63' 118.6(15) 2_575 2_575
C60' C58' C63' 149.2(12) 2_575 2_575
C57' C58' C63' 10.9(7) . 2_575
C59' C58' C63' 130.9(7) . 2_575
C64' C58' C63' 48.3(5) 2_575 2_575
C61' C58' C63' 89.0(7) 2_575 2_575
C59' C58' C62' 161.9(17) 2_575 2_575
C60' C58' C62' 105.8(10) 2_575 2_575
C57' C58' C62' 54.3(8) . 2_575
C59' C58' C62' 174.3(8) . 2_575
C64' C58' C62' 91.6(9) 2_575 2_575
C61' C58' C62' 45.7(4) 2_575 2_575
C63' C58' C62' 43.3(4) 2_575 2_575
C59' C59' C58' 147(2) 2_575 2_575
C59' C59' C60' 99.6(16) 2_575 .
C58' C59' C60' 47.7(10) 2_575 .
C59' C59' C58' 20.4(16) 2_575 .
C58' C59' C58' 167.7(10) 2_575 .
C60' C59' C58' 120.0 . .
C59' C59' C64' 140.4(16) 2_575 .
C58' C59' C64' 72.3(10) 2_575 .
C60' C59' C64' 120.0 . .
C58' C59' C64' 120.0 . .
C59' C59' C60' 60.3(14) 2_575 2_575
C58' C59' C60' 152.4(14) 2_575 2_575
C60' C59' C60' 159.9(7) . 2_575
C58' C59' C60' 39.9(7) . 2_575
C64' C59' C60' 80.1(7) . 2_575
C59' C59' C64' 28.7(12) 2_575 2_575
C58' C59' C64' 118.6(12) 2_575 2_575
C60' C59' C64' 70.9(5) . 2_575
C58' C59' C64' 49.1(5) . 2_575
C64' C59' C64' 169.1(5) . 2_575
C60' C59' C64' 89.0(7) 2_575 2_575
C59' C59' C57' 167(2) 2_575 2_575
C58' C59' C57' 45.1(7) 2_575 2_575
C60' C59' C57' 92.8(7) . 2_575
C58' C59' C57' 147.2(7) . 2_575
C64' C59' C57' 27.2(7) . 2_575
C60' C59' C57' 107.2(8) 2_575 2_575
C64' C59' C57' 163.7(9) 2_575 2_575
C58' C60' C59' 40.1(8) 2_575 .
C58' C60' C61' 79.9(8) 2_575 .
C59' C60' C61' 120.0 . .
C58' C60' N4' 160.1(8) 2_575 .
C59' C60' N4' 120.0 . .
C61' C60' N4' 120.0 . .
C58' C60' C59' 60.2(7) 2_575 2_575
C59' C60' C59' 20.1(5) . 2_575
C61' C60' C59' 140.1(5) . 2_575
N4' C60' C59' 99.9(5) . 2_575
C58' C60' C64' 105.8(10) 2_575 2_575
C59' C60' C64' 65.7(5) . 2_575
C61' C60' C64' 174.3(5) . 2_575
N4' C60' C64' 54.3(5) . 2_575
C59' C60' C64' 45.7(4) 2_575 2_575
O20' C61' C62' 116.8(8) . .
O20' C61' C60' 123.2(8) . .
C62' C61' C60' 120.0 . .
O20' C61' C58' 163.2(10) . 2_575
C62' C61' C58' 80.1(5) . 2_575
C60' C61' C58' 39.9(5) . 2_575
C61' C62' C63' 120.0 . .
C61' C62' C57' 99.9(5) . 2_575
C63' C62' C57' 20.1(5) . 2_575
C61' C62' C58' 54.3(5) . 2_575
C63' C62' C58' 65.7(5) . 2_575
C57' C62' C58' 45.7(4) 2_575 2_575
C57' C63' C64' 20(2) 2_575 .
C57' C63' C62' 100(2) 2_575 .
C64' C63' C62' 120.0 . .
C57' C63' C56' 60(2) 2_575 2_575
C64' C63' C56' 39.9(6) . 2_575
C62' C63' C56' 159.9(6) . 2_575
C57' C63' C58' 28.7(17) 2_575 2_575
C64' C63' C58' 49.1(5) . 2_575
C62' C63' C58' 70.9(5) . 2_575
C56' C63' C58' 89.0(8) 2_575 2_575
C57' C64' C56' 92.2(14) 2_575 2_575
C57' C64' C63' 12.3(10) 2_575 .
C56' C64' C63' 79.9(14) 2_575 .
C57' C64' C59' 107.7(10) 2_575 .
C56' C64' C59' 160.1(14) 2_575 .
C63' C64' C59' 120.0 . .
C57' C64' C58' 70.3(11) 2_575 2_575
C56' C64' C58' 162.5(18) 2_575 2_575
C63' C64' C58' 82.6(6) . 2_575
C59' C64' C58' 37.4(6) . 2_575
C57' C64' N4' 152.4(14) 2_575 2_575
C56' C64' N4' 60.2(12) 2_575 2_575
C63' C64' N4' 140.1(5) . 2_575
C59' C64' N4' 99.9(5) . 2_575
C58' C64' N4' 137.3(10) 2_575 2_575
C57' C64' C59' 118.6(13) 2_575 2_575
C56' C64' C59' 149.1(17) 2_575 2_575
C63' C64' C59' 130.9(5) . 2_575
C59' C64' C59' 10.9(5) . 2_575
C58' C64' C59' 48.3(4) 2_575 2_575
N4' C64' C59' 89.0(7) 2_575 2_575
C57' C64' C60' 161.9(14) 2_575 2_575
C56' C64' C60' 105.8(14) 2_575 2_575
C63' C64' C60' 174.3(5) . 2_575
C59' C64' C60' 54.3(5) . 2_575
C58' C64' C60' 91.6(8) 2_575 2_575
N4' C64' C60' 45.7(4) 2_575 2_575
C59' C64' C60' 43.3(4) 2_575 2_575

loop_
_geom_bond_atom_site_label_1
_geom_bond_atom_site_label_2
_geom_bond_distance
_geom_bond_site_symmetry_2
S1 O6 1.450(2) .
S1 O5 1.452(2) .
S1 O7 1.475(2) .
S1 C4 1.766(3) .
S2 O10 1.452(3) .
S2 O9 1.453(3) .
S2 O8 1.463(3) .
S2 C11 1.765(3) .
S3 O11 1.444(3) .
S3 O12 1.455(3) .
S3 O13 1.456(3) .
S3 C18 1.765(4) .
S4 O14' 1.377(10) .
S4 O16' 1.415(11) .
S4 O15 1.428(3) .
S4 O14 1.455(3) .
S4 O16 1.488(3) .
S4 O15' 1.565(9) .
S4 C25 1.769(3) .
N1 C29 1.332(5) .
N1 C33 1.368(4) .
N2 C38 1.328(4) .
N2 C42 1.361(4) .
N3 C47 1.329(5) .
N3 C51 1.369(4) .
O1 C1 1.367(4) .
O2 C8 1.373(4) .
O3 C15 1.369(4) .
O4 C22 1.357(4) .
O14 O14' 1.108(14) .
O14 O15' 1.635(10) .
O15 O16' 1.284(12) .
O15 O15' 1.353(12) .
O16 O16' 1.463(12) .
O16 O14' 1.545(15) .
O17 C34 1.350(4) .
O18 C43 1.349(4) .
O19 C52 1.346(4) .
C1 C6 1.403(4) .
C1 C2 1.407(4) .
C2 C3 1.387(4) .
C2 C28 1.529(4) .
C3 C4 1.387(4) .
C4 C5 1.381(4) .
C5 C6 1.393(4) .
C6 C7 1.522(4) .
C7 C9 1.518(5) .
C8 C13 1.397(5) .
C8 C9 1.396(5) .
C9 C10 1.385(4) .
C10 C11 1.391(5) .
C11 C12 1.393(5) .
C12 C13 1.387(4) .
C13 C14 1.521(5) .
C14 C16 1.529(4) .
C15 C16 1.400(4) .
C15 C20 1.404(4) .
C16 C17 1.383(5) .
C17 C18 1.385(4) .
C18 C19 1.393(5) .
C19 C20 1.389(5) .
C20 C21 1.525(4) .
C21 C23 1.518(4) .
C22 C27 1.400(4) .
C22 C23 1.405(5) .
C23 C24 1.389(4) .
C24 C25 1.390(5) .
C25 C26 1.387(5) .
C26 C27 1.396(4) .
C27 C28 1.512(4) .
C29 C30 1.378(6) .
C30 C31 1.369(6) .
C31 C32 1.415(5) .
C32 C33 1.407(5) .
C32 C37 1.421(5) .
C33 C34 1.420(5) .
C34 C35 1.373(5) .
C35 C36 1.412(5) .
C36 C37 1.355(5) .
C38 C39 1.394(5) .
C39 C40 1.368(5) .
C40 C41 1.425(5) .
C41 C42 1.410(5) .
C41 C46 1.414(5) .
C42 C43 1.415(5) .
C43 C44 1.377(5) .
C44 C45 1.402(5) .
C45 C46 1.367(5) .
C47 C48 1.381(6) .
C48 C49 1.369(6) .
C49 C50 1.404(6) .
C50 C51 1.411(5) .
C50 C55 1.420(5) .
C51 C52 1.411(5) .
C52 C53 1.374(5) .
C53 C54 1.421(6) .
C54 C55 1.349(6) .
O27 O27' 1.17(2) .
N4 C64 1.212(9) 2_575
N4 C56 1.3900 .
N4 C60 1.3900 .
C56 C64 1.071(9) 2_575
C56 C63 1.212(12) 2_575
C56 C57 1.3900 .
C57 C63 0.327(12) 2_575
C57 C62 1.212(11) 2_575
C57 C64 1.310(9) 2_575
C57 C58 1.3900 .
C58 C60 1.071(12) 2_575
C58 C61 1.212(8) 2_575
C58 C59 1.310(9) 2_575
C58 C59 1.3900 .
C58 C62 1.536(11) 2_575
C58 C64 1.615(9) 2_575
C58 C63 1.712(12) 2_575
C59 C59 0.327(9) 2_575
C59 C60 1.212(8) 2_575
C59 C58 1.310(10) 2_575
C59 C60 1.3900 .
C59 C64 1.3900 .
C59 C64 1.712(9) 2_575
C60 C58 1.071(9) 2_575
C60 C59 1.212(8) 2_575
C60 C61 1.3900 .
C60 C64 1.536(9) 2_575
C61 C58 1.212(10) 2_575
C61 O20 1.378(7) .
C61 C62 1.3900 .
C62 C57 1.212(13) 2_575
C62 C63 1.3900 .
C62 C58 1.536(9) 2_575
C63 C57 0.327(10) 2_575
C63 C56 1.212(14) 2_575
C63 C64 1.3900 .
C63 C58 1.712(9) 2_575
C64 C56 1.071(10) 2_575
C64 N4 1.212(8) 2_575
C64 C57 1.310(13) 2_575
C64 C60 1.536(12) 2_575
C64 C58 1.615(9) 2_575
C64 C59 1.712(9) 2_575
O20' C61' 1.367(9) .
N4' C56' 1.3900 .
N4' C60' 1.3900 .
N4' C64' 1.578(17) 2_575
C56' C64' 1.029(16) 2_575
C56' C57' 1.3900 .
C56' C63' 1.58(2) 2_575
C57' C63' 0.549(14) 2_575
C57' C64' 0.896(15) 2_575
C57' C58' 1.3900 .
C57' C62' 1.578(19) 2_575
C57' C59' 1.868(14) 2_575
C58' C59' 0.896(14) 2_575
C58' C60' 1.029(18) 2_575
C58' C59' 1.3900 .
C58' C64' 1.407(18) 2_575
C58' C61' 1.578(15) 2_575
C58' C63' 1.846(18) 2_575
C58' C62' 1.914(15) 2_575
C59' C59' 0.549(14) 2_575
C59' C58' 0.896(15) 2_575
C59' C60' 1.3900 .
C59' C64' 1.3900 .
C59' C60' 1.578(15) 2_575
C59' C64' 1.846(14) 2_575
C59' C57' 1.869(14) 2_575
C60' C58' 1.029(15) 2_575
C60' C61' 1.3900 .
C60' C59' 1.578(15) 2_575
C60' C64' 1.914(14) 2_575
C61' C62' 1.3900 .
C61' C58' 1.578(16) 2_575
C62' C63' 1.3900 .
C62' C57' 1.58(2) 2_575
C62' C58' 1.914(14) 2_575
C63' C57' 0.549(16) 2_575
C63' C64' 1.3900 .
C63' C56' 1.58(2) 2_575
C63' C58' 1.846(14) 2_575
C64' C57' 0.90(2) 2_575
C64' C56' 1.029(14) 2_575
C64' C58' 1.407(16) 2_575
C64' N4' 1.578(15) 2_575
C64' C59' 1.846(15) 2_575
C64' C60' 1.914(19) 2_575

loop_
_geom_torsion_atom_site_label_1
_geom_torsion_atom_site_label_2
_geom_torsion_atom_site_label_3
_geom_torsion_atom_site_label_4
_geom_torsion
_geom_torsion_site_symmetry_1
_geom_torsion_site_symmetry_4
O16' S4 O14 O14' -81.4(11) . .
O15 S4 O14 O14' -141.0(6) . .
O16 S4 O14 O14' -15.6(7) . .
O15' S4 O14 O14' -164.8(8) . .
C25 S4 O14 O14' 98.7(6) . .
O14' S4 O14 O15' 164.8(8) . .
O16' S4 O14 O15' 83.4(10) . .
O15 S4 O14 O15' 23.8(4) . .
O16 S4 O14 O15' 149.2(4) . .
C25 S4 O14 O15' -96.5(4) . .
O14' S4 O15 O16' 95.6(12) . .
O14 S4 O15 O16' 143.3(6) . .
O16 S4 O15 O16' 18.9(6) . .
O15' S4 O15 O16' 170.5(7) . .
C25 S4 O15 O16' -97.7(6) . .
O14' S4 O15 O15' -74.8(11) . .
O16' S4 O15 O15' -170.5(7) . .
O14 S4 O15 O15' -27.1(5) . .
O16 S4 O15 O15' -151.5(5) . .
C25 S4 O15 O15' 91.8(5) . .
O14' S4 O16 O16' -156.5(7) . .
O15 S4 O16 O16' -17.5(5) . .
O14 S4 O16 O16' -144.2(5) . .
O15' S4 O16 O16' -69.9(10) . .
C25 S4 O16 O16' 101.0(5) . .
O16' S4 O16 O14' 156.5(7) . .
O15 S4 O16 O14' 139.1(5) . .
O14 S4 O16 O14' 12.3(5) . .
O15' S4 O16 O14' 86.7(10) . .
C25 S4 O16 O14' -102.5(5) . .
O15' O14 O14' S4 -15.6(7) . .
S4 O14 O14' O16 18.4(7) . .
O15' O14 O14' O16 2.8(14) . .
O16' S4 O14' O14 139.9(6) . .
O15 S4 O14' O14 70.3(11) . .
O16 S4 O14' O14 163.7(7) . .
O15' S4 O14' O14 14.7(7) . .
C25 S4 O14' O14 -96.4(5) . .
O16' S4 O14' O16 -23.9(7) . .
O15 S4 O14' O16 -93.4(9) . .
O14 S4 O14' O16 -163.7(7) . .
O15' S4 O14' O16 -149.1(4) . .
C25 S4 O14' O16 99.9(3) . .
O16' O16 O14' O14 0.6(13) . .
S4 O16 O14' O14 -20.0(8) . .
O16' O16 O14' S4 20.6(6) . .
O16' O15 O15' S4 -11.1(8) . .
O16' O15 O15' O14 11.8(11) . .
S4 O15 O15' O14 22.9(4) . .
O14' S4 O15' O15 141.1(6) . .
O16' S4 O15' O15 8.0(6) . .
O14 S4 O15' O15 152.7(5) . .
O16 S4 O15' O15 66.5(10) . .
C25 S4 O15' O15 -104.5(3) . .
O14' S4 O15' O14 -11.5(6) . .
O16' S4 O15' O14 -144.6(5) . .
O15 S4 O15' O14 -152.7(5) . .
O16 S4 O15' O14 -86.2(9) . .
C25 S4 O15' O14 102.9(2) . .
O14' O14 O15' O15 -8.1(10) . .
S4 O14 O15' O15 -24.1(4) . .
O14' O14 O15' S4 16.0(8) . .
O15' O15 O16' S4 11.7(9) . .
O15' O15 O16' O16 -9.7(13) . .
S4 O15 O16' O16 -21.4(6) . .
O14' S4 O16' O15 -134.7(6) . .
O14 S4 O16' O15 -78.6(9) . .
O16 S4 O16' O15 -159.7(6) . .
O15' S4 O16' O15 -8.0(6) . .
C25 S4 O16' O15 101.3(4) . .
O14' S4 O16' O16 25.0(8) . .
O15 S4 O16' O16 159.7(6) . .
O14 S4 O16' O16 81.1(8) . .
O15' S4 O16' O16 151.7(4) . .
C25 S4 O16' O16 -99.0(3) . .
S4 O16 O16' O15 21.7(6) . .
O14' O16 O16' O15 1.9(10) . .
O14' O16 O16' S4 -19.8(6) . .
O1 C1 C2 C3 -178.8(3) . .
C6 C1 C2 C3 0.7(5) . .
O1 C1 C2 C28 3.2(5) . .
C6 C1 C2 C28 -177.3(3) . .
C1 C2 C3 C4 0.4(5) . .
C28 C2 C3 C4 178.4(3) . .
C2 C3 C4 C5 -0.9(5) . .
C2 C3 C4 S1 176.6(2) . .
O6 S1 C4 C5 -159.3(3) . .
O5 S1 C4 C5 -37.7(3) . .
O7 S1 C4 C5 81.3(3) . .
O6 S1 C4 C3 23.2(3) . .
O5 S1 C4 C3 144.7(3) . .
O7 S1 C4 C3 -96.2(3) . .
C3 C4 C5 C6 0.5(5) . .
S1 C4 C5 C6 -177.1(3) . .
C4 C5 C6 C1 0.5(5) . .
C4 C5 C6 C7 -177.2(3) . .
O1 C1 C6 C5 178.4(3) . .
C2 C1 C6 C5 -1.1(5) . .
O1 C1 C6 C7 -4.0(5) . .
C2 C1 C6 C7 176.5(3) . .
C5 C6 C7 C9 75.4(4) . .
C1 C6 C7 C9 -102.3(3) . .
O2 C8 C9 C10 -179.7(3) . .
C13 C8 C9 C10 0.7(4) . .
O2 C8 C9 C7 4.0(4) . .
C13 C8 C9 C7 -175.6(3) . .
C6 C7 C9 C10 -97.5(3) . .
C6 C7 C9 C8 78.8(4) . .
C8 C9 C10 C11 -0.7(4) . .
C7 C9 C10 C11 175.6(3) . .
C9 C10 C11 C12 0.5(5) . .
C9 C10 C11 S2 -176.8(2) . .
O10 S2 C11 C10 175.9(2) . .
O9 S2 C11 C10 -62.2(3) . .
O8 S2 C11 C10 56.8(3) . .
O10 S2 C11 C12 -1.4(3) . .
O9 S2 C11 C12 120.5(3) . .
O8 S2 C11 C12 -120.4(3) . .
C10 C11 C12 C13 -0.2(5) . .
S2 C11 C12 C13 177.0(2) . .
C11 C12 C13 C8 0.2(4) . .
C11 C12 C13 C14 -176.8(3) . .
O2 C8 C13 C12 179.9(3) . .
C9 C8 C13 C12 -0.4(4) . .
O2 C8 C13 C14 -3.1(4) . .
C9 C8 C13 C14 176.6(3) . .
C12 C13 C14 C16 95.3(3) . .
C8 C13 C14 C16 -81.6(4) . .
O3 C15 C16 C17 -177.6(3) . .
C20 C15 C16 C17 0.1(5) . .
O3 C15 C16 C14 4.6(5) . .
C20 C15 C16 C14 -177.8(3) . .
C13 C14 C16 C17 -79.6(4) . .
C13 C14 C16 C15 98.2(4) . .
C15 C16 C17 C18 -0.9(5) . .
C14 C16 C17 C18 177.0(3) . .
C16 C17 C18 C19 1.3(5) . .
C16 C17 C18 S3 -177.6(3) . .
O11 S3 C18 C17 108.5(3) . .
O12 S3 C18 C17 -11.4(3) . .
O13 S3 C18 C17 -130.8(3) . .
O11 S3 C18 C19 -70.4(3) . .
O12 S3 C18 C19 169.8(3) . .
O13 S3 C18 C19 50.3(3) . .
C17 C18 C19 C20 -0.8(5) . .
S3 C18 C19 C20 178.0(2) . .
C18 C19 C20 C15 0.0(5) . .
C18 C19 C20 C21 -179.8(3) . .
O3 C15 C20 C19 177.9(3) . .
C16 C15 C20 C19 0.3(5) . .
O3 C15 C20 C21 -2.2(5) . .
C16 C15 C20 C21 -179.8(3) . .
C19 C20 C21 C23 81.6(4) . .
C15 C20 C21 C23 -98.3(4) . .
O4 C22 C23 C24 -178.4(3) . .
C27 C22 C23 C24 2.5(4) . .
O4 C22 C23 C21 2.0(4) . .
C27 C22 C23 C21 -177.2(3) . .
C20 C21 C23 C24 -104.1(3) . .
C20 C21 C23 C22 75.6(4) . .
C22 C23 C24 C25 -1.2(4) . .
C21 C23 C24 C25 178.5(3) . .
C23 C24 C25 C26 -0.6(5) . .
C23 C24 C25 S4 178.4(2) . .
O14' S4 C25 C26 -115.7(7) . .
O16' S4 C25 C26 16.1(6) . .
O15 S4 C25 C26 72.8(3) . .
O14 S4 C25 C26 -163.9(3) . .
O16 S4 C25 C26 -47.2(3) . .
O15' S4 C25 C26 128.2(5) . .
O14' S4 C25 C24 65.4(7) . .
O16' S4 C25 C24 -162.8(5) . .
O15 S4 C25 C24 -106.1(3) . .
O14 S4 C25 C24 17.1(3) . .
O16 S4 C25 C24 133.8(3) . .
O15' S4 C25 C24 -50.7(5) . .
C24 C25 C26 C27 1.1(5) . .
S4 C25 C26 C27 -177.9(2) . .
C25 C26 C27 C22 0.2(4) . .
C25 C26 C27 C28 -176.8(3) . .
O4 C22 C27 C26 178.9(3) . .
C23 C22 C27 C26 -2.0(4) . .
O4 C22 C27 C28 -4.2(4) . .
C23 C22 C27 C28 174.9(3) . .
C26 C27 C28 C2 102.8(3) . .
C22 C27 C28 C2 -74.1(4) . .
C3 C2 C28 C27 -75.2(4) . .
C1 C2 C28 C27 102.8(3) . .
C33 N1 C29 C30 0.0(6) . .
N1 C29 C30 C31 -1.1(6) . .
C29 C30 C31 C32 0.9(6) . .
C30 C31 C32 C33 0.2(5) . .
C30 C31 C32 C37 179.0(4) . .
C29 N1 C33 C32 1.1(5) . .
C29 N1 C33 C34 -179.2(3) . .
C31 C32 C33 N1 -1.2(5) . .
C37 C32 C33 N1 179.9(3) . .
C31 C32 C33 C34 179.1(3) . .
C37 C32 C33 C34 0.2(5) . .
N1 C33 C34 O17 2.3(5) . .
C32 C33 C34 O17 -178.0(3) . .
N1 C33 C34 C35 -178.8(3) . .
C32 C33 C34 C35 0.9(5) . .
O17 C34 C35 C36 177.1(3) . .
C33 C34 C35 C36 -1.7(5) . .
C34 C35 C36 C37 1.3(6) . .
C35 C36 C37 C32 -0.2(5) . .
C33 C32 C37 C36 -0.6(5) . .
C31 C32 C37 C36 -179.4(3) . .
C42 N2 C38 C39 0.4(5) . .
N2 C38 C39 C40 0.1(5) . .
C38 C39 C40 C41 0.2(5) . .
C39 C40 C41 C42 -1.0(5) . .
C39 C40 C41 C46 179.2(3) . .
C38 N2 C42 C41 -1.3(5) . .
C38 N2 C42 C43 179.7(3) . .
C46 C41 C42 N2 -178.7(3) . .
C40 C41 C42 N2 1.5(5) . .
C46 C41 C42 C43 0.3(5) . .
C40 C41 C42 C43 -179.5(3) . .
N2 C42 C43 O18 -1.7(4) . .
C41 C42 C43 O18 179.3(3) . .
N2 C42 C43 C44 178.6(3) . .
C41 C42 C43 C44 -0.4(5) . .
O18 C43 C44 C45 -179.5(3) . .
C42 C43 C44 C45 0.2(5) . .
C43 C44 C45 C46 0.2(6) . .
C44 C45 C46 C41 -0.4(5) . .
C42 C41 C46 C45 0.1(5) . .
C40 C41 C46 C45 179.9(3) . .
C51 N3 C47 C48 0.4(6) . .
N3 C47 C48 C49 0.2(7) . .
C47 C48 C49 C50 0.0(7) . .
C48 C49 C50 C51 -0.7(6) . .
C48 C49 C50 C55 179.3(4) . .
C47 N3 C51 C50 -1.2(5) . .
C47 N3 C51 C52 177.8(4) . .
C49 C50 C51 N3 1.3(5) . .
C55 C50 C51 N3 -178.7(3) . .
C49 C50 C51 C52 -177.6(3) . .
C55 C50 C51 C52 2.3(5) . .
N3 C51 C52 O19 -0.5(5) . .
C50 C51 C52 O19 178.4(3) . .
N3 C51 C52 C53 -179.9(3) . .
C50 C51 C52 C53 -1.0(5) . .
O19 C52 C53 C54 -179.9(3) . .
C51 C52 C53 C54 -0.5(5) . .
C52 C53 C54 C55 0.7(6) . .
C53 C54 C55 C50 0.7(6) . .
C49 C50 C55 C54 177.8(4) . .
C51 C50 C55 C54 -2.2(5) . .
C60 N4 C56 C64 1.9(7) . 2_575
C64 N4 C56 C63 0.0(4) 2_575 2_575
C60 N4 C56 C63 1.9(10) . 2_575
C64 N4 C56 C57 -1.9(7) 2_575 .
C60 N4 C56 C57 0.0 . .
C64 C56 C57 C63 171(4) 2_575 2_575
N4 C56 C57 C63 173(3) . 2_575
C64 C56 C57 C62 171(5) 2_575 2_575
C63 C56 C57 C62 0.0(18) 2_575 2_575
N4 C56 C57 C62 173(4) . 2_575
C63 C56 C57 C64 -171(4) 2_575 2_575
N4 C56 C57 C64 1.8(6) . 2_575
C64 C56 C57 C58 -1.8(6) 2_575 .
C63 C56 C57 C58 -173(3) 2_575 .
N4 C56 C57 C58 0.0 . .
C63 C57 C58 C60 0(14) 2_575 2_575
C62 C57 C58 C60 -148(15) 2_575 2_575
C64 C57 C58 C60 29(14) 2_575 2_575
C56 C57 C58 C60 31(14) . 2_575
C63 C57 C58 C61 148(14) 2_575 2_575
C62 C57 C58 C61 0.0(4) 2_575 2_575
C64 C57 C58 C61 177.1(13) 2_575 2_575
C56 C57 C58 C61 178.5(10) . 2_575
C63 C57 C58 C59 -29(13) 2_575 2_575
C62 C57 C58 C59 -177.1(13) 2_575 2_575
C64 C57 C58 C59 0.0(3) 2_575 2_575
C56 C57 C58 C59 1.4(5) . 2_575
C63 C57 C58 C59 -31(14) 2_575 .
C62 C57 C58 C59 -178.5(9) 2_575 .
C64 C57 C58 C59 -1.4(5) 2_575 .
C56 C57 C58 C59 0.0 . .
C63 C57 C58 C62 148(14) 2_575 2_575
C64 C57 C58 C62 177.1(14) 2_575 2_575
C56 C57 C58 C62 178.5(9) . 2_575
C63 C57 C58 C64 -29(13) 2_575 2_575
C62 C57 C58 C64 -177.1(14) 2_575 2_575
C56 C57 C58 C64 1.4(5) . 2_575
C62 C57 C58 C63 -148(14) 2_575 2_575
C64 C57 C58 C63 29(13) 2_575 2_575
C56 C57 C58 C63 31(14) . 2_575
C60 C58 C59 C59 -172(3) 2_575 2_575
C61 C58 C59 C59 -172(3) 2_575 2_575
C57 C58 C59 C59 5.7(19) . 2_575
C62 C58 C59 C59 0(2) 2_575 2_575
C64 C58 C59 C59 4.6(16) 2_575 2_575
C63 C58 C59 C59 4.6(16) 2_575 2_575
C61 C58 C59 C60 0.0(4) 2_575 2_575
C59 C58 C59 C60 172(3) 2_575 2_575
C57 C58 C59 C60 178.1(10) . 2_575
C62 C58 C59 C60 172(4) 2_575 2_575
C64 C58 C59 C60 176.9(13) 2_575 2_575
C63 C58 C59 C60 176.9(14) 2_575 2_575
C60 C58 C59 C58 -172(3) 2_575 2_575
C61 C58 C59 C58 -172(3) 2_575 2_575
C59 C58 C59 C58 0.0(11) 2_575 2_575
C57 C58 C59 C58 5.7(18) . 2_575
C62 C58 C59 C58 0(3) 2_575 2_575
C64 C58 C59 C58 4.6(17) 2_575 2_575
C63 C58 C59 C58 4.6(18) 2_575 2_575
C60 C58 C59 C60 -178.1(10) 2_575 .
C61 C58 C59 C60 -178.1(13) 2_575 .
C59 C58 C59 C60 -5.7(19) 2_575 .
C57 C58 C59 C60 0.0 . .
C62 C58 C59 C60 -6(4) 2_575 .
C64 C58 C59 C60 -1.2(4) 2_575 .
C63 C58 C59 C60 -1.2(6) 2_575 .
C60 C58 C59 C64 1.9(10) 2_575 .
C61 C58 C59 C64 1.9(13) 2_575 .
C59 C58 C59 C64 174.3(19) 2_575 .
C57 C58 C59 C64 180.0 . .
C62 C58 C59 C64 174(4) 2_575 .
C64 C58 C59 C64 178.8(4) 2_575 .
C63 C58 C59 C64 178.8(6) 2_575 .
C60 C58 C59 C64 -176.9(13) 2_575 2_575
C61 C58 C59 C64 -176.9(15) 2_575 2_575
C59 C58 C59 C64 -4.6(16) 2_575 2_575
C57 C58 C59 C64 1.2(4) . 2_575
C62 C58 C59 C64 -5(3) 2_575 2_575
C63 C58 C59 C64 0.0(2) 2_575 2_575
C59 C59 C60 C58 171(3) 2_575 2_575
C60 C59 C60 C58 171(4) 2_575 2_575
C58 C59 C60 C58 178.2(6) . 2_575
C64 C59 C60 C58 -1.8(6) . 2_575
C64 C59 C60 C58 177.0(8) 2_575 2_575
C60 C59 C60 C59 0.0(18) 2_575 2_575
C58 C59 C60 C59 -171(3) 2_575 2_575
C58 C59 C60 C59 7(2) . 2_575
C64 C59 C60 C59 -173(2) . 2_575
C64 C59 C60 C59 6(2) 2_575 2_575
C59 C59 C60 C61 173(2) 2_575 .
C60 C59 C60 C61 173(4) 2_575 .
C58 C59 C60 C61 1.8(6) 2_575 .
C58 C59 C60 C61 180.0 . .
C64 C59 C60 C61 0.0 . .
C64 C59 C60 C61 178.8(4) 2_575 .
C59 C59 C60 N4 -7(2) 2_575 .
C60 C59 C60 N4 -7(4) 2_575 .
C58 C59 C60 N4 -178.2(6) 2_575 .
C58 C59 C60 N4 0.0 . .
C64 C59 C60 N4 180.0 . .
C64 C59 C60 N4 -1.2(4) 2_575 .
C59 C59 C60 C64 -6(2) 2_575 2_575
C60 C59 C60 C64 -6(3) 2_575 2_575
C58 C59 C60 C64 -177.0(8) 2_575 2_575
C58 C59 C60 C64 1.2(4) . 2_575
C64 C59 C60 C64 -178.8(4) . 2_575
C64 N4 C60 C58 -148(9) 2_575 2_575
C56 N4 C60 C58 -149(9) . 2_575
C64 N4 C60 C59 0.0(4) 2_575 2_575
C56 N4 C60 C59 -1.5(5) . 2_575
C64 N4 C60 C61 -178.5(5) 2_575 .
C56 N4 C60 C61 180.0 . .
C64 N4 C60 C59 1.5(5) 2_575 .
C56 N4 C60 C59 0.0 . .
C56 N4 C60 C64 -1.5(5) . 2_575
C59 C60 C61 C58 0.0(4) 2_575 2_575
C59 C60 C61 C58 -1.9(6) . 2_575
N4 C60 C61 C58 178.1(6) . 2_575
C64 C60 C61 C58 172(2) 2_575 2_575
C58 C60 C61 O20 -177.9(6) 2_575 .
C59 C60 C61 O20 -177.9(6) 2_575 .
C59 C60 C61 O20 -179.87(10) . .
N4 C60 C61 O20 0.13(10) . .
C64 C60 C61 O20 -6(2) 2_575 .
C58 C60 C61 C62 1.9(6) 2_575 .
C59 C60 C61 C62 1.9(6) 2_575 .
C59 C60 C61 C62 0.0 . .
N4 C60 C61 C62 180.0 . .
C64 C60 C61 C62 174(2) 2_575 .
C58 C61 C62 C57 0.0(4) 2_575 2_575
O20 C61 C62 C57 178.4(8) . 2_575
C60 C61 C62 C57 -1.5(7) . 2_575
C58 C61 C62 C63 1.5(5) 2_575 .
O20 C61 C62 C63 179.89(9) . .
C60 C61 C62 C63 0.0 . .
O20 C61 C62 C58 178.4(5) . 2_575
C60 C61 C62 C58 -1.5(5) . 2_575
C61 C62 C63 C57 -7(3) . 2_575
C58 C62 C63 C57 -6(3) 2_575 2_575
C57 C62 C63 C56 0.0(18) 2_575 2_575
C61 C62 C63 C56 -7(5) . 2_575
C58 C62 C63 C56 -6(4) 2_575 2_575
C57 C62 C63 C64 7(3) 2_575 .
C61 C62 C63 C64 0.0 . .
C58 C62 C63 C64 1.2(4) 2_575 .
C57 C62 C63 C58 6(3) 2_575 2_575
C61 C62 C63 C58 -1.2(4) . 2_575
C57 C63 C64 C56 -172(4) 2_575 2_575
C62 C63 C64 C56 -178.1(13) . 2_575
C58 C63 C64 C56 -176.9(16) 2_575 2_575
C57 C63 C64 N4 -172(3) 2_575 2_575
C56 C63 C64 N4 0.0(9) 2_575 2_575
C62 C63 C64 N4 -178.1(7) . 2_575
C58 C63 C64 N4 -176.9(10) 2_575 2_575
C56 C63 C64 C57 172(4) 2_575 2_575
C62 C63 C64 C57 -6(3) . 2_575
C58 C63 C64 C57 -5(2) 2_575 2_575
C57 C63 C64 C59 6(3) 2_575 .
C56 C63 C64 C59 178.1(13) 2_575 .
C62 C63 C64 C59 0.0 . .
C58 C63 C64 C59 1.2(4) 2_575 .
C57 C63 C64 C60 0(2) 2_575 2_575
C56 C63 C64 C60 172(4) 2_575 2_575
C62 C63 C64 C60 -6(3) . 2_575
C58 C63 C64 C60 -5(3) 2_575 2_575
C57 C63 C64 C58 5(2) 2_575 2_575
C56 C63 C64 C58 176.9(16) 2_575 2_575
C62 C63 C64 C58 -1.2(4) . 2_575
C57 C63 C64 C59 5(3) 2_575 2_575
C56 C63 C64 C59 176.9(16) 2_575 2_575
C62 C63 C64 C59 -1.2(4) . 2_575
C58 C63 C64 C59 0.0(2) 2_575 2_575
C59 C59 C64 C56 0(14) 2_575 2_575
C60 C59 C64 C56 -148(19) 2_575 2_575
C58 C59 C64 C56 29(18) 2_575 2_575
C60 C59 C64 C56 31(19) . 2_575
C58 C59 C64 C56 -149(19) . 2_575
C64 C59 C64 C56 0(20) 2_575 2_575
C59 C59 C64 N4 148(10) 2_575 2_575
C60 C59 C64 N4 0.0(4) 2_575 2_575
C58 C59 C64 N4 177.1(9) 2_575 2_575
C60 C59 C64 N4 178.5(5) . 2_575
C58 C59 C64 N4 -1.5(5) . 2_575
C64 C59 C64 N4 148(10) 2_575 2_575
C59 C59 C64 C57 -29(9) 2_575 2_575
C60 C59 C64 C57 -177.1(14) 2_575 2_575
C58 C59 C64 C57 0.0(3) 2_575 2_575
C60 C59 C64 C57 1.4(7) . 2_575
C58 C59 C64 C57 -178.6(7) . 2_575
C64 C59 C64 C57 -29(10) 2_575 2_575
C59 C59 C64 C63 -31(9) 2_575 .
C60 C59 C64 C63 -178.5(8) 2_575 .
C58 C59 C64 C63 -1.4(4) 2_575 .
C60 C59 C64 C63 0.0 . .
C58 C59 C64 C63 180.0 . .
C64 C59 C64 C63 -31(10) 2_575 .
C59 C59 C64 C60 148(10) 2_575 2_575
C58 C59 C64 C60 177.1(11) 2_575 2_575
C60 C59 C64 C60 178.5(8) . 2_575
C58 C59 C64 C60 -1.5(8) . 2_575
C64 C59 C64 C60 148(10) 2_575 2_575
C59 C59 C64 C58 -29(9) 2_575 2_575
C60 C59 C64 C58 -177.1(11) 2_575 2_575
C60 C59 C64 C58 1.4(4) . 2_575
C58 C59 C64 C58 -178.6(4) . 2_575
C64 C59 C64 C58 -29(10) 2_575 2_575
C60 C59 C64 C59 -148(10) 2_575 2_575
C58 C59 C64 C59 29(9) 2_575 2_575
C60 C59 C64 C59 31(9) . 2_575
C58 C59 C64 C59 -149(9) . 2_575
C64 C59 C64 C59 0(7) 2_575 2_575
C60' N4' C56' C64' -0.5(10) . 2_575
C60' N4' C56' C57' 0.0 . .
C64' N4' C56' C57' 0.5(10) 2_575 .
C60' N4' C56' C63' -0.4(15) . 2_575
C64' N4' C56' C63' 0.0(7) 2_575 2_575
C64' C56' C57' C63' -178(4) 2_575 2_575
N4' C56' C57' C63' -179(3) . 2_575
N4' C56' C57' C64' -0.7(15) . 2_575
C63' C56' C57' C64' 178(4) 2_575 2_575
C64' C56' C57' C58' 0.7(15) 2_575 .
N4' C56' C57' C58' 0.0 . .
C63' C56' C57' C58' 179(3) 2_575 .
C64' C56' C57' C62' -178(5) 2_575 2_575
N4' C56' C57' C62' -179(4) . 2_575
C63' C56' C57' C62' 0.0(16) 2_575 2_575
C64' C56' C57' C59' 0.4(11) 2_575 2_575
N4' C56' C57' C59' -0.2(6) . 2_575
C63' C56' C57' C59' 179(3) 2_575 2_575
C63' C57' C58' C59' 178(5) 2_575 2_575
C64' C57' C58' C59' 0.0(8) 2_575 2_575
C56' C57' C58' C59' -0.5(12) . 2_575
C62' C57' C58' C59' 179(2) 2_575 2_575
C63' C57' C58' C60' 0(4) 2_575 2_575
C64' C57' C58' C60' -178(6) 2_575 2_575
C56' C57' C58' C60' -179(5) . 2_575
C62' C57' C58' C60' 1(4) 2_575 2_575
C59' C57' C58' C60' -178(6) 2_575 2_575
C63' C57' C58' C59' 179(4) 2_575 .
C64' C57' C58' C59' 0.5(12) 2_575 .
C56' C57' C58' C59' 0.0 . .
C62' C57' C58' C59' 179.7(14) 2_575 .
C59' C57' C58' C59' 0.5(12) 2_575 .
C63' C57' C58' C64' 178(6) 2_575 2_575
C56' C57' C58' C64' -0.5(12) . 2_575
C62' C57' C58' C64' 179(2) 2_575 2_575
C59' C57' C58' C64' 0.0(8) 2_575 2_575
C63' C57' C58' C61' -1(3) 2_575 2_575
C64' C57' C58' C61' -179(2) 2_575 2_575
C56' C57' C58' C61' -179.7(15) . 2_575
C62' C57' C58' C61' 0.0(4) 2_575 2_575
C59' C57' C58' C61' -179(3) 2_575 2_575
C64' C57' C58' C63' -178(6) 2_575 2_575
C56' C57' C58' C63' -179(4) . 2_575
C62' C57' C58' C63' 1(3) 2_575 2_575
C59' C57' C58' C63' -178(5) 2_575 2_575
C63' C57' C58' C62' -1(3) 2_575 2_575
C64' C57' C58' C62' -179(2) 2_575 2_575
C56' C57' C58' C62' -179.7(14) . 2_575
C59' C57' C58' C62' -179(2) 2_575 2_575
C60' C58' C59' C59' 177(7) 2_575 2_575
C57' C58' C59' C59' -2(6) . 2_575
C64' C58' C59' C59' -2(5) 2_575 2_575
C61' C58' C59' C59' 177(8) 2_575 2_575
C63' C58' C59' C59' -2(5) 2_575 2_575
C62' C58' C59' C59' 0(7) 2_575 2_575
C59' C58' C59' C58' 0(4) 2_575 2_575
C60' C58' C59' C58' 177(6) 2_575 2_575
C57' C58' C59' C58' -2(5) . 2_575
C64' C58' C59' C58' -2(5) 2_575 2_575
C61' C58' C59' C58' 177(6) 2_575 2_575
C63' C58' C59' C58' -2(5) 2_575 2_575
C62' C58' C59' C58' 0(11) 2_575 2_575
C59' C58' C59' C60' 2(6) 2_575 .
C60' C58' C59' C60' 179.5(18) 2_575 .
C57' C58' C59' C60' 0.0 . .
C64' C58' C59' C60' 0.3(7) 2_575 .
C61' C58' C59' C60' 180(2) 2_575 .
C63' C58' C59' C60' 0.3(11) 2_575 .
C62' C58' C59' C60' 2(11) 2_575 .
C59' C58' C59' C64' -178(6) 2_575 .
C60' C58' C59' C64' -0.5(17) 2_575 .
C57' C58' C59' C64' 180.0 . .
C64' C58' C59' C64' -179.7(7) 2_575 .
C61' C58' C59' C64' 0(2) 2_575 .
C63' C58' C59' C64' -179.7(11) 2_575 .
C62' C58' C59' C64' -178(11) 2_575 .
C59' C58' C59' C60' -177(7) 2_575 2_575
C57' C58' C59' C60' -179.5(17) . 2_575
C64' C58' C59' C60' -179(2) 2_575 2_575
C61' C58' C59' C60' 0.0(7) 2_575 2_575
C63' C58' C59' C60' -179(3) 2_575 2_575
C62' C58' C59' C60' -177(13) 2_575 2_575
C59' C58' C59' C64' 2(5) 2_575 2_575
C60' C58' C59' C64' 179(2) 2_575 2_575
C57' C58' C59' C64' -0.3(7) . 2_575
C61' C58' C59' C64' 179(3) 2_575 2_575
C63' C58' C59' C64' 0.0(5) 2_575 2_575
C62' C58' C59' C64' 2(11) 2_575 2_575
C59' C58' C59' C57' -177(7) 2_575 2_575
C60' C58' C59' C57' 0.0(14) 2_575 2_575
C57' C58' C59' C57' -179.6(14) . 2_575
C64' C58' C59' C57' -179.2(17) 2_575 2_575
C61' C58' C59' C57' 0(2) 2_575 2_575
C63' C58' C59' C57' -179.2(18) 2_575 2_575
C62' C58' C59' C57' -177(12) 2_575 2_575
C59' C59' C60' C58' -178(3) 2_575 2_575
C58' C59' C60' C58' -179.3(14) . 2_575
C64' C59' C60' C58' 0.7(14) . 2_575
C60' C59' C60' C58' -178(4) 2_575 2_575
C64' C59' C60' C58' -179.0(18) 2_575 2_575
C57' C59' C60' C58' 0.4(8) 2_575 2_575
C59' C59' C60' C61' -179.2(19) 2_575 .
C58' C59' C60' C61' -0.7(14) 2_575 .
C58' C59' C60' C61' 180.0 . .
C64' C59' C60' C61' 0.0 . .
C60' C59' C60' C61' -179(3) 2_575 .
C64' C59' C60' C61' -179.7(6) 2_575 .
C57' C59' C60' C61' -0.2(8) 2_575 .
C59' C59' C60' N4' 0.8(19) 2_575 .
C58' C59' C60' N4' 179.3(14) 2_575 .
C58' C59' C60' N4' 0.0 . .
C64' C59' C60' N4' 180.0 . .
C60' C59' C60' N4' 1(3) 2_575 .
C64' C59' C60' N4' 0.3(6) 2_575 .
C57' C59' C60' N4' 179.8(8) 2_575 .
C58' C59' C60' C59' 178(3) 2_575 2_575
C58' C59' C60' C59' -0.8(19) . 2_575
C64' C59' C60' C59' 179.2(19) . 2_575
C60' C59' C60' C59' 0.0(16) 2_575 2_575
C64' C59' C60' C59' -0.6(15) 2_575 2_575
C57' C59' C60' C59' 179(3) 2_575 2_575
C59' C59' C60' C64' 0.6(15) 2_575 2_575
C58' C59' C60' C64' 179.0(18) 2_575 2_575
C58' C59' C60' C64' -0.3(6) . 2_575
C64' C59' C60' C64' 179.7(6) . 2_575
C60' C59' C60' C64' 1(3) 2_575 2_575
C57' C59' C60' C64' 179.5(10) 2_575 2_575
C56' N4' C60' C58' 1(3) . 2_575
C64' N4' C60' C58' 1(3) 2_575 2_575
C56' N4' C60' C59' 0.0 . .
C64' N4' C60' C59' -0.3(7) 2_575 .
C56' N4' C60' C61' 180.0 . .
C64' N4' C60' C61' 179.7(7) 2_575 .
C56' N4' C60' C59' 0.3(7) . 2_575
C64' N4' C60' C59' 0.0(4) 2_575 2_575
C56' N4' C60' C64' 0.3(7) . 2_575
C58' C60' C61' O20' 179.5(9) 2_575 .
C59' C60' C61' O20' 179.98(10) . .
N4' C60' C61' O20' -0.02(10) . .
C59' C60' C61' O20' 179.5(10) 2_575 .
C64' C60' C61' O20' 2(5) 2_575 .
C58' C60' C61' C62' -0.5(9) 2_575 .
C59' C60' C61' C62' 0.0 . .
N4' C60' C61' C62' 180.0 . .
C59' C60' C61' C62' -0.5(10) 2_575 .
C64' C60' C61' C62' -178(5) 2_575 .
C59' C60' C61' C58' 0.5(9) . 2_575
N4' C60' C61' C58' -179.5(9) . 2_575
C59' C60' C61' C58' 0.0(7) 2_575 2_575
C64' C60' C61' C58' -177(6) 2_575 2_575
O20' C61' C62' C63' -179.98(9) . .
C60' C61' C62' C63' 0.0 . .
C58' C61' C62' C63' -0.3(6) 2_575 .
O20' C61' C62' C57' -179.7(9) . 2_575
C60' C61' C62' C57' 0.3(9) . 2_575
C58' C61' C62' C57' 0.0(4) 2_575 2_575
O20' C61' C62' C58' -179.7(6) . 2_575
C60' C61' C62' C58' 0.3(6) . 2_575
C61' C62' C63' C57' 1(3) . 2_575
C58' C62' C63' C57' 1(2) 2_575 2_575
C61' C62' C63' C64' 0.0 . .
C57' C62' C63' C64' -1(3) 2_575 .
C58' C62' C63' C64' -0.3(5) 2_575 .
C61' C62' C63' C56' 1(4) . 2_575
C57' C62' C63' C56' 0.0(16) 2_575 2_575
C58' C62' C63' C56' 1(3) 2_575 2_575
C61' C62' C63' C58' 0.3(5) . 2_575
C57' C62' C63' C58' -1(2) 2_575 2_575
C62' C63' C64' C57' 2(8) . 2_575
C56' C63' C64' C57' -177(9) 2_575 2_575
C58' C63' C64' C57' 2(7) 2_575 2_575
C57' C63' C64' C56' 177(9) 2_575 2_575
C62' C63' C64' C56' 180(2) . 2_575
C58' C63' C64' C56' 179(3) 2_575 2_575
C57' C63' C64' C59' -2(8) 2_575 .
C62' C63' C64' C59' 0.0 . .
C56' C63' C64' C59' -180(2) 2_575 .
C58' C63' C64' C59' -0.3(7) 2_575 .
C57' C63' C64' C58' -2(7) 2_575 2_575
C62' C63' C64' C58' 0.3(7) . 2_575
C56' C63' C64' C58' -179(3) 2_575 2_575
C57' C63' C64' N4' 177(8) 2_575 2_575
C62' C63' C64' N4' 179.6(10) . 2_575
C56' C63' C64' N4' 0.0(13) 2_575 2_575
C58' C63' C64' N4' 179.2(16) 2_575 2_575
C57' C63' C64' C59' -2(7) 2_575 2_575
C62' C63' C64' C59' 0.3(8) . 2_575
C56' C63' C64' C59' -179(3) 2_575 2_575
C58' C63' C64' C59' 0.0(5) 2_575 2_575
C57' C63' C64' C60' 0(7) 2_575 2_575
C62' C63' C64' C60' 2(9) . 2_575
C56' C63' C64' C60' -177(11) 2_575 2_575
C58' C63' C64' C60' 2(9) 2_575 2_575
C59' C59' C64' C57' 178(4) 2_575 2_575
C58' C59' C64' C57' 0.0(8) 2_575 2_575
C60' C59' C64' C57' -0.5(17) . 2_575
C58' C59' C64' C57' 179.5(17) . 2_575
C60' C59' C64' C57' 179(3) 2_575 2_575
C64' C59' C64' C57' 178(4) 2_575 2_575
C59' C59' C64' C56' 0(4) 2_575 2_575
C58' C59' C64' C56' -178(7) 2_575 2_575
C60' C59' C64' C56' -179(6) . 2_575
C58' C59' C64' C56' 1(6) . 2_575
C60' C59' C64' C56' 1(5) 2_575 2_575
C64' C59' C64' C56' 0(6) 2_575 2_575
C57' C59' C64' C56' -178(7) 2_575 2_575
C59' C59' C64' C63' 179(3) 2_575 .
C58' C59' C64' C63' 0.5(11) 2_575 .
C60' C59' C64' C63' 0.0 . .
C58' C59' C64' C63' 180.0 . .
C60' C59' C64' C63' 179.7(11) 2_575 .
C64' C59' C64' C63' 179(3) 2_575 .
C57' C59' C64' C63' 0.5(17) 2_575 .
C59' C59' C64' C58' 178(4) 2_575 2_575
C60' C59' C64' C58' -0.5(11) . 2_575
C58' C59' C64' C58' 179.5(11) . 2_575
C60' C59' C64' C58' 179(2) 2_575 2_575
C64' C59' C64' C58' 178(4) 2_575 2_575
C57' C59' C64' C58' 0.0(8) 2_575 2_575
C59' C59' C64' N4' -1(2) 2_575 2_575
C58' C59' C64' N4' -179.2(17) 2_575 2_575
C60' C59' C64' N4' -179.7(7) . 2_575
C58' C59' C64' N4' 0.3(7) . 2_575
C60' C59' C64' N4' 0.0(6) 2_575 2_575
C64' C59' C64' N4' -1(2) 2_575 2_575
C57' C59' C64' N4' -179(2) 2_575 2_575
C58' C59' C64' C59' -178(4) 2_575 2_575
C60' C59' C64' C59' -179(3) . 2_575
C58' C59' C64' C59' 1(3) . 2_575
C60' C59' C64' C59' 1(2) 2_575 2_575
C64' C59' C64' C59' 0(2) 2_575 2_575
C57' C59' C64' C59' -178(4) 2_575 2_575
C59' C59' C64' C60' -1(2) 2_575 2_575
C58' C59' C64' C60' -179(2) 2_575 2_575
C60' C59' C64' C60' -179.7(11) . 2_575
C58' C59' C64' C60' 0.3(11) . 2_575
C64' C59' C64' C60' -1(2) 2_575 2_575
C57' C59' C64' C60' -179(3) 2_575 2_575
